data_4072577
loop_
_publ_author_name
'Govindaswamy, Padavattan'
'S\"uss-Fink, Georg'
'Therrien, Bruno'

_publ_section_title
;
 Self-Assembled Chloro-Bridged (Arene)ruthenium Metallo-Prisms:&#x00A0;
 Synthesis and Molecular Structure of Cationic Complexes of the Type
 [Ru6(\h6-arene)6(\m3-tpt-\kN)2(\m-Cl)6]6+(tpt =
 2,4,6-tris(pyridinyl)-1,3,5-triazine)
;
_journal_issue 4
_journal_name_full Organometallics
_journal_page_first 915
_journal_paper_doi 10.1021/om060843k
_journal_volume 26
_journal_year 2007
_chemical_formula_moiety 'C108H132Cl6N12Ru6, 6(CF3O3S)'
_chemical_formula_sum 'C114 H132 Cl6 F18 N12 O18 Ru6 S6'
_chemical_formula_weight 3311.80
_chemical_name_systematic
; 
[Ru6(C6Me6)6(3-tpt)2Cl6][O3SCF3]6
;
_space_group_IT_number 14
_symmetry_cell_setting monoclinic
_symmetry_space_group_name_Hall '-P 2yn'
_symmetry_space_group_name_H-M 'P 1 21/n 1'
_atom_sites_solution_hydrogens geom
_atom_sites_solution_primary direct
_atom_sites_solution_secondary difmap
_audit_creation_method SHELXL-97
_cell_angle_alpha 90.00
_cell_angle_beta 97.394(4)
_cell_angle_gamma 90.00
_cell_formula_units_Z 4
_cell_length_a 13.1582(7)
_cell_length_b 32.5750(17)
_cell_length_c 33.7963(14)
_cell_measurement_reflns_used 693
_cell_measurement_temperature 173(2)
_cell_measurement_theta_max 24.59
_cell_measurement_theta_min 1.88
_cell_volume 14365.6(12)
_computing_cell_refinement 'CELL (Stoe IPDS Software, 2000)'
_computing_data_collection 'EXPOSE (Stoe IPDS Software, 2000)'
_computing_data_reduction 'INTEGRATE (Stoe IPDS Software, 2000)'
_computing_molecular_graphics 'ORTEP-32 (Farrugia, 1997)'
_computing_publication_material 'SHELXL-97 (Sheldrick, 1997)'
_computing_structure_refinement 'SHELXL-97 (Sheldrick, 1997)'
_computing_structure_solution 'SHELXS-97 (Sheldrick, 1990)'
_diffrn_ambient_temperature 173(2)
_diffrn_detector 'image plate (34 cm diameter)'
_diffrn_detector_area_resol_mean 6.67
_diffrn_detector_type STOE
_diffrn_measured_fraction_theta_full 0.979
_diffrn_measured_fraction_theta_max 0.979
_diffrn_measurement_device '2-circle goniometer'
_diffrn_measurement_device_type 'STOE IPDS 2'
_diffrn_measurement_method 'rotation method'
_diffrn_radiation_collimation '0.5 mm diameter, multiple pinhole'
_diffrn_radiation_monochromator 'plane graphite'
_diffrn_radiation_polarisn_norm 0
_diffrn_radiation_type 'Mo K\a'
_diffrn_radiation_wavelength 0.71073
_diffrn_reflns_av_R_equivalents 0.0918
_diffrn_reflns_av_sigmaI/netI 0.1106
_diffrn_reflns_limit_h_max 15
_diffrn_reflns_limit_h_min -15
_diffrn_reflns_limit_k_max 38
_diffrn_reflns_limit_k_min -38
_diffrn_reflns_limit_l_max 40
_diffrn_reflns_limit_l_min -39
_diffrn_reflns_number 91485
_diffrn_reflns_theta_full 25.31
_diffrn_reflns_theta_max 25.31
_diffrn_reflns_theta_min 1.25
_diffrn_source 'sealed X-ray tube, 12 x 0.4 mm long-fine focus'
_diffrn_source_current 40
_diffrn_source_power 2.00
_diffrn_source_voltage 50
_diffrn_standards_decay_% 0
_diffrn_standards_interval_time 0
_diffrn_standards_number 0
_exptl_absorpt_coefficient_mu 0.898
_exptl_absorpt_correction_type none
_exptl_crystal_colour orange
_exptl_crystal_density_diffrn 1.531
_exptl_crystal_density_method 'not measured'
_exptl_crystal_description plate
_exptl_crystal_F_000 6672
_exptl_crystal_size_max 0.24
_exptl_crystal_size_mid 0.18
_exptl_crystal_size_min 0.07
_refine_diff_density_max 0.677
_refine_diff_density_min -1.292
_refine_diff_density_rms 0.091
_refine_ls_extinction_method none
_refine_ls_goodness_of_fit_ref 0.911
_refine_ls_hydrogen_treatment constr
_refine_ls_matrix_type full
_refine_ls_number_parameters 1513
_refine_ls_number_reflns 25651
_refine_ls_number_restraints 0
_refine_ls_restrained_S_all 0.911
_refine_ls_R_factor_all 0.1284
_refine_ls_R_factor_gt 0.0584
_refine_ls_shift/su_max 0.016
_refine_ls_shift/su_mean 0.000
_refine_ls_structure_factor_coef Fsqd
_refine_ls_weighting_details 'calc w=1/[\s^2^(Fo^2^)+(0.0560P)^2^] where P=(Fo^2^+2Fc^2^)/3'
_refine_ls_weighting_scheme calc
_refine_ls_wR_factor_gt 0.1127
_refine_ls_wR_factor_ref 0.1346
_reflns_number_gt 13751
_reflns_number_total 25651
_reflns_threshold_expression >2sigma(I)
_cod_data_source_file om060843ksi20061221_020724.cif
_cod_data_source_block cp8
_cod_depositor_comments
;
The following automatic conversions were performed:
'_atom_site_symetry_multiplicity' tag replaced with
'_atom_site_symmetry_multiplicity'.

Automatic conversion script
Id: cif_correct_tags 1440 2010-10-19 06:21:57Z saulius 

The following automatic conversions were performed:

'_symmetry_cell_setting' value 'Monoclinic' changed to 'monoclinic'
according to /home/saulius/struct/CIF-dictionaries/cif_core.dic
dictionary named 'cif_core.dic' version 2.4.1 from 2010-06-29.

Automatic conversion script
Id: cif_fix_values 1715 2011-07-08 13:25:40Z adriana 
;
_cod_original_sg_symbol_H-M 'P 21/n'
_cod_database_code 4072577

loop_
_symmetry_equiv_pos_as_xyz
'x, y, z'
'-x+1/2, y+1/2, -z+1/2'
'-x, -y, -z'
'x-1/2, -y-1/2, z-1/2'

loop_
_atom_site_label
_atom_site_type_symbol
_atom_site_fract_x
_atom_site_fract_y
_atom_site_fract_z
_atom_site_U_iso_or_equiv
_atom_site_adp_type
_atom_site_occupancy
_atom_site_symmetry_multiplicity
_atom_site_calc_flag
_atom_site_refinement_flags
C1 C 0.2575(6) 0.6119(2) 0.5059(2) 0.0481(19) Uani 1 1 d .
H1 H 0.2646 0.5840 0.5114 0.058 Uiso 1 1 calc R
C2 C 0.2640(7) 0.6390(2) 0.5369(3) 0.061(2) Uani 1 1 d .
H2 H 0.2816 0.6298 0.5630 0.073 Uiso 1 1 calc R
C3 C 0.2439(7) 0.6808(2) 0.5293(2) 0.057(2) Uani 1 1 d .
H3 H 0.2428 0.6995 0.5501 0.069 Uiso 1 1 calc R
C4 C 0.2255(6) 0.6933(2) 0.4895(2) 0.0399(17) Uani 1 1 d .
C5 C 0.2246(5) 0.66462(18) 0.4599(2) 0.0364(16) Uani 1 1 d .
H5 H 0.2122 0.6733 0.4335 0.044 Uiso 1 1 calc R
C6 C 0.2028(5) 0.7367(2) 0.4784(2) 0.0384(16) Uani 1 1 d .
C7 C 0.1737(5) 0.78570(19) 0.4311(2) 0.0367(16) Uani 1 1 d .
C8 C 0.1626(5) 0.8012(2) 0.4953(2) 0.0377(16) Uani 1 1 d .
C9 C 0.1678(5) 0.7982(2) 0.3886(2) 0.0387(16) Uani 1 1 d .
C10 C 0.1481(5) 0.83904(19) 0.3784(2) 0.0358(16) Uani 1 1 d .
H10 H 0.1402 0.8578 0.3986 0.043 Uiso 1 1 calc R
C11 C 0.1501(5) 0.8249(2) 0.3121(2) 0.0416(17) Uani 1 1 d .
H11 H 0.1429 0.8337 0.2857 0.050 Uiso 1 1 calc R
C12 C 0.1704(6) 0.7843(2) 0.3197(2) 0.0478(19) Uani 1 1 d .
H12 H 0.1781 0.7663 0.2990 0.057 Uiso 1 1 calc R
C13 C 0.1796(6) 0.7704(2) 0.3587(2) 0.0447(18) Uani 1 1 d .
H13 H 0.1933 0.7429 0.3646 0.054 Uiso 1 1 calc R
C14 C 0.1465(5) 0.8315(2) 0.5265(2) 0.0372(16) Uani 1 1 d .
C15 C 0.1444(6) 0.8734(2) 0.5187(2) 0.0496(19) Uani 1 1 d .
H15 H 0.1494 0.8832 0.4932 0.060 Uiso 1 1 calc R
C16 C 0.1347(6) 0.9000(2) 0.5496(2) 0.051(2) Uani 1 1 d .
H16 H 0.1335 0.9282 0.5452 0.061 Uiso 1 1 calc R
C17 C 0.1270(5) 0.8847(2) 0.5870(2) 0.0434(18) Uani 1 1 d .
H17 H 0.1208 0.9030 0.6076 0.052 Uiso 1 1 calc R
C18 C 0.1369(5) 0.8182(2) 0.5647(2) 0.0394(16) Uani 1 1 d .
H18 H 0.1367 0.7901 0.5697 0.047 Uiso 1 1 calc R
C19 C -0.0039(6) 0.6091(2) 0.5025(2) 0.051(2) Uani 1 1 d .
H19 H 0.0104 0.5816 0.5086 0.061 Uiso 1 1 calc R
C20 C -0.0116(8) 0.6362(2) 0.5334(2) 0.067(3) Uani 1 1 d .
H20 H -0.0012 0.6271 0.5597 0.080 Uiso 1 1 calc R
C21 C -0.0349(7) 0.6771(2) 0.5252(2) 0.056(2) Uani 1 1 d .
H21 H -0.0434 0.6956 0.5455 0.067 Uiso 1 1 calc R
C22 C -0.0450(5) 0.68914(19) 0.4858(2) 0.0390(16) Uani 1 1 d .
C23 C -0.0338(5) 0.66042(19) 0.4561(2) 0.0372(16) Uani 1 1 d .
H23 H -0.0390 0.6691 0.4297 0.045 Uiso 1 1 calc R
C24 C -0.0716(5) 0.7319(2) 0.4733(2) 0.0383(16) Uani 1 1 d .
C25 C -0.1105(5) 0.79671(19) 0.4887(2) 0.0368(16) Uani 1 1 d .
C26 C -0.1012(5) 0.7797(2) 0.4246(2) 0.0387(16) Uani 1 1 d .
C27 C -0.1074(5) 0.79132(19) 0.3828(2) 0.0357(16) Uani 1 1 d .
C28 C -0.1031(6) 0.7629(2) 0.3523(2) 0.0440(18) Uani 1 1 d .
H28 H -0.0966 0.7351 0.3581 0.053 Uiso 1 1 calc R
C29 C -0.1085(6) 0.7763(2) 0.3136(2) 0.0463(18) Uani 1 1 d .
H29 H -0.1078 0.7574 0.2930 0.056 Uiso 1 1 calc R
C30 C -0.1150(5) 0.8173(2) 0.3051(2) 0.0431(17) Uani 1 1 d .
H30 H -0.1187 0.8259 0.2787 0.052 Uiso 1 1 calc R
C31 C -0.1118(5) 0.83275(19) 0.3726(2) 0.0357(16) Uani 1 1 d .
H31 H -0.1118 0.8521 0.3928 0.043 Uiso 1 1 calc R
C32 C -0.1241(5) 0.8160(2) 0.5586(2) 0.0382(16) Uani 1 1 d .
H32 H -0.1189 0.7882 0.5646 0.046 Uiso 1 1 calc R
C33 C -0.1252(5) 0.82792(19) 0.5193(2) 0.0373(16) Uani 1 1 d .
C34 C -0.1361(6) 0.8701(2) 0.5109(3) 0.0501(19) Uani 1 1 d .
H34 H -0.1388 0.8794 0.4847 0.060 Uiso 1 1 calc R
C35 C -0.1427(6) 0.8975(2) 0.5410(2) 0.053(2) Uani 1 1 d .
H35 H -0.1497 0.9255 0.5358 0.064 Uiso 1 1 calc R
C36 C -0.1385(5) 0.8826(2) 0.5790(2) 0.0400(17) Uani 1 1 d .
H36 H -0.1416 0.9014 0.5995 0.048 Uiso 1 1 calc R
C37 C 0.3647(6) 0.5358(2) 0.4238(3) 0.054(2) Uani 1 1 d .
C38 C 0.3048(7) 0.5317(2) 0.3849(3) 0.060(2) Uani 1 1 d .
C39 C 0.2927(6) 0.5671(2) 0.3597(2) 0.049(2) Uani 1 1 d .
C40 C 0.3377(6) 0.6057(2) 0.3733(2) 0.0472(19) Uani 1 1 d .
C41 C 0.3999(6) 0.6080(2) 0.4108(2) 0.050(2) Uani 1 1 d .
C42 C 0.4126(6) 0.5726(2) 0.4368(2) 0.053(2) Uani 1 1 d .
C43 C -0.0951(6) 0.5269(2) 0.3761(2) 0.0464(18) Uani 1 1 d .
C44 C -0.1236(6) 0.5208(2) 0.4157(2) 0.0469(18) Uani 1 1 d .
C45 C -0.1783(5) 0.5517(2) 0.4336(2) 0.0431(18) Uani 1 1 d .
C46 C -0.2037(5) 0.5891(2) 0.4122(2) 0.0481(18) Uani 1 1 d .
C47 C -0.1663(6) 0.5969(2) 0.3751(2) 0.0507(19) Uani 1 1 d .
C48 C -0.1181(6) 0.5646(2) 0.3563(2) 0.0507(19) Uani 1 1 d .
C49 C 0.2499(6) 0.9513(3) 0.3687(3) 0.055(2) Uani 1 1 d .
C50 C 0.3019(6) 0.9194(2) 0.3520(3) 0.052(2) Uani 1 1 d .
C51 C 0.2920(6) 0.9146(2) 0.3092(3) 0.057(2) Uani 1 1 d .
C52 C 0.2279(6) 0.9420(2) 0.2841(2) 0.0468(19) Uani 1 1 d .
C53 C 0.1787(6) 0.9760(2) 0.3018(2) 0.0497(19) Uani 1 1 d .
C54 C 0.1897(6) 0.9809(2) 0.3440(3) 0.052(2) Uani 1 1 d .
C55 C -0.2529(6) 0.9378(2) 0.3583(2) 0.050(2) Uani 1 1 d .
C56 C -0.2997(6) 0.9024(2) 0.3401(3) 0.055(2) Uani 1 1 d .
C57 C -0.3048(6) 0.8973(2) 0.2973(2) 0.0486(19) Uani 1 1 d .
C58 C -0.2621(6) 0.9271(2) 0.2738(2) 0.052(2) Uani 1 1 d .
C59 C -0.2187(6) 0.9642(2) 0.2924(2) 0.050(2) Uani 1 1 d .
C60 C -0.2128(6) 0.9694(2) 0.3344(2) 0.0490(19) Uani 1 1 d .
C61 C 0.2163(6) 0.7797(3) 0.7034(2) 0.055(2) Uani 1 1 d .
C62 C 0.2203(6) 0.8202(2) 0.7176(2) 0.053(2) Uani 1 1 d .
C63 C 0.2650(6) 0.8525(2) 0.6957(3) 0.053(2) Uani 1 1 d .
C64 C 0.3110(6) 0.8422(3) 0.6615(3) 0.056(2) Uani 1 1 d .
C65 C 0.3073(6) 0.8003(3) 0.6467(2) 0.056(2) Uani 1 1 d .
C66 C 0.2563(6) 0.7700(2) 0.6667(3) 0.055(2) Uani 1 1 d .
C67 C -0.2321(8) 0.8490(3) 0.6873(3) 0.068(3) Uani 1 1 d .
C68 C -0.1802(7) 0.8148(3) 0.7074(3) 0.070(3) Uani 1 1 d .
C69 C -0.1837(7) 0.7750(3) 0.6902(3) 0.068(3) Uani 1 1 d .
C70 C -0.2394(7) 0.7698(3) 0.6523(3) 0.062(2) Uani 1 1 d .
C71 C -0.2943(7) 0.8028(3) 0.6314(3) 0.067(3) Uani 1 1 d .
C72 C -0.2924(6) 0.8432(3) 0.6495(3) 0.066(3) Uani 1 1 d .
C73 C 0.3733(7) 0.4994(3) 0.4515(3) 0.075(3) Uani 1 1 d .
H73A H 0.4327 0.4836 0.4475 0.112 Uiso 1 1 calc R
H73B H 0.3131 0.4826 0.4459 0.112 Uiso 1 1 calc R
H73C H 0.3794 0.5088 0.4786 0.112 Uiso 1 1 calc R
C74 C 0.2592(8) 0.4920(3) 0.3719(3) 0.082(3) Uani 1 1 d .
H74A H 0.3117 0.4714 0.3740 0.124 Uiso 1 1 calc R
H74B H 0.2281 0.4941 0.3446 0.124 Uiso 1 1 calc R
H74C H 0.2081 0.4847 0.3885 0.124 Uiso 1 1 calc R
C75 C 0.2297(8) 0.5638(3) 0.3200(3) 0.077(3) Uani 1 1 d .
H75A H 0.1931 0.5890 0.3140 0.116 Uiso 1 1 calc R
H75B H 0.1818 0.5416 0.3204 0.116 Uiso 1 1 calc R
H75C H 0.2736 0.5586 0.2999 0.116 Uiso 1 1 calc R
C76 C 0.3216(7) 0.6431(3) 0.3478(3) 0.069(3) Uani 1 1 d .
H76A H 0.3640 0.6415 0.3267 0.104 Uiso 1 1 calc R
H76B H 0.3396 0.6670 0.3637 0.104 Uiso 1 1 calc R
H76C H 0.2510 0.6447 0.3365 0.104 Uiso 1 1 calc R
C77 C 0.4482(7) 0.6486(2) 0.4241(3) 0.067(2) Uani 1 1 d .
H77A H 0.4970 0.6562 0.4066 0.101 Uiso 1 1 calc R
H77B H 0.4823 0.6460 0.4508 0.101 Uiso 1 1 calc R
H77C H 0.3959 0.6692 0.4233 0.101 Uiso 1 1 calc R
C78 C 0.4793(6) 0.5751(3) 0.4765(3) 0.075(3) Uani 1 1 d .
H78A H 0.5401 0.5590 0.4756 0.113 Uiso 1 1 calc R
H78B H 0.4423 0.5647 0.4970 0.113 Uiso 1 1 calc R
H78C H 0.4980 0.6032 0.4822 0.113 Uiso 1 1 calc R
C79 C -0.0941(6) 0.4811(2) 0.4379(3) 0.059(2) Uani 1 1 d .
H79A H -0.0979 0.4849 0.4659 0.089 Uiso 1 1 calc R
H79B H -0.0254 0.4737 0.4341 0.089 Uiso 1 1 calc R
H79C H -0.1403 0.4597 0.4278 0.089 Uiso 1 1 calc R
C80 C -0.2105(7) 0.5449(3) 0.4740(3) 0.069(3) Uani 1 1 d .
H80A H -0.1586 0.5295 0.4902 0.104 Uiso 1 1 calc R
H80B H -0.2738 0.5299 0.4712 0.104 Uiso 1 1 calc R
H80C H -0.2199 0.5709 0.4864 0.104 Uiso 1 1 calc R
C81 C -0.2647(7) 0.6217(3) 0.4315(3) 0.074(3) Uani 1 1 d .
H81A H -0.3330 0.6119 0.4327 0.111 Uiso 1 1 calc R
H81B H -0.2674 0.6464 0.4160 0.111 Uiso 1 1 calc R
H81C H -0.2320 0.6273 0.4580 0.111 Uiso 1 1 calc R
C82 C -0.1801(6) 0.6388(2) 0.3557(3) 0.063(2) Uani 1 1 d .
H82A H -0.1230 0.6446 0.3416 0.094 Uiso 1 1 calc R
H82B H -0.1840 0.6593 0.3759 0.094 Uiso 1 1 calc R
H82C H -0.2422 0.6391 0.3374 0.094 Uiso 1 1 calc R
C83 C -0.0856(8) 0.5720(3) 0.3158(2) 0.069(3) Uani 1 1 d .
H83A H -0.0759 0.5461 0.3032 0.103 Uiso 1 1 calc R
H83B H -0.0224 0.5871 0.3187 0.103 Uiso 1 1 calc R
H83C H -0.1376 0.5874 0.2998 0.103 Uiso 1 1 calc R
C84 C -0.0390(8) 0.4930(3) 0.3569(3) 0.074(3) Uani 1 1 d .
H84A H -0.0775 0.4679 0.3569 0.111 Uiso 1 1 calc R
H84B H 0.0275 0.4890 0.3718 0.111 Uiso 1 1 calc R
H84C H -0.0317 0.5005 0.3300 0.111 Uiso 1 1 calc R
C85 C 0.2581(8) 0.9554(3) 0.4136(3) 0.084(3) Uani 1 1 d .
H85A H 0.2764 0.9293 0.4257 0.126 Uiso 1 1 calc R
H85B H 0.1934 0.9641 0.4209 0.126 Uiso 1 1 calc R
H85C H 0.3098 0.9753 0.4226 0.126 Uiso 1 1 calc R
C86 C 0.3679(6) 0.8902(3) 0.3781(3) 0.081(3) Uani 1 1 d .
H86A H 0.3480 0.8905 0.4045 0.121 Uiso 1 1 calc R
H86B H 0.4384 0.8984 0.3794 0.121 Uiso 1 1 calc R
H86C H 0.3597 0.8630 0.3673 0.121 Uiso 1 1 calc R
C87 C 0.3505(7) 0.8816(3) 0.2907(3) 0.080(3) Uani 1 1 d .
H87A H 0.3933 0.8671 0.3113 0.121 Uiso 1 1 calc R
H87B H 0.3923 0.8938 0.2727 0.121 Uiso 1 1 calc R
H87C H 0.3031 0.8627 0.2764 0.121 Uiso 1 1 calc R
C88 C 0.2137(8) 0.9369(3) 0.2399(2) 0.071(3) Uani 1 1 d .
H88A H 0.1525 0.9508 0.2287 0.106 Uiso 1 1 calc R
H88B H 0.2079 0.9082 0.2335 0.106 Uiso 1 1 calc R
H88C H 0.2716 0.9482 0.2292 0.106 Uiso 1 1 calc R
C89 C 0.1140(7) 1.0041(2) 0.2747(3) 0.069(3) Uani 1 1 d .
H89A H 0.0766 1.0220 0.2901 0.104 Uiso 1 1 calc R
H89B H 0.0667 0.9883 0.2568 0.104 Uiso 1 1 calc R
H89C H 0.1567 1.0201 0.2596 0.104 Uiso 1 1 calc R
C90 C 0.1395(7) 1.0150(2) 0.3637(3) 0.072(3) Uani 1 1 d .
H90A H 0.1046 1.0327 0.3437 0.109 Uiso 1 1 calc R
H90B H 0.1905 1.0304 0.3803 0.109 Uiso 1 1 calc R
H90C H 0.0910 1.0038 0.3797 0.109 Uiso 1 1 calc R
C91 C -0.2438(7) 0.9441(3) 0.4026(3) 0.076(3) Uani 1 1 d .
H91A H -0.2911 0.9650 0.4085 0.114 Uiso 1 1 calc R
H91B H -0.1752 0.9524 0.4124 0.114 Uiso 1 1 calc R
H91C H -0.2594 0.9189 0.4152 0.114 Uiso 1 1 calc R
C92 C -0.3429(7) 0.8704(3) 0.3652(3) 0.076(3) Uani 1 1 d .
H92A H -0.3422 0.8442 0.3523 0.113 Uiso 1 1 calc R
H92B H -0.4121 0.8775 0.3686 0.113 Uiso 1 1 calc R
H92C H -0.3021 0.8690 0.3908 0.113 Uiso 1 1 calc R
C93 C -0.3527(7) 0.8580(3) 0.2777(3) 0.076(3) Uani 1 1 d .
H93A H -0.4246 0.8623 0.2697 0.113 Uiso 1 1 calc R
H93B H -0.3433 0.8358 0.2964 0.113 Uiso 1 1 calc R
H93C H -0.3201 0.8515 0.2546 0.113 Uiso 1 1 calc R
C94 C -0.2626(7) 0.9213(3) 0.2298(2) 0.072(3) Uani 1 1 d .
H94A H -0.1978 0.9299 0.2224 0.107 Uiso 1 1 calc R
H94B H -0.3164 0.9375 0.2157 0.107 Uiso 1 1 calc R
H94C H -0.2738 0.8929 0.2232 0.107 Uiso 1 1 calc R
C95 C -0.1784(7) 0.9957(2) 0.2662(3) 0.069(3) Uani 1 1 d .
H95A H -0.2346 1.0087 0.2500 0.104 Uiso 1 1 calc R
H95B H -0.1348 0.9826 0.2493 0.104 Uiso 1 1 calc R
H95C H -0.1398 1.0159 0.2824 0.104 Uiso 1 1 calc R
C96 C -0.1626(7) 1.0060(2) 0.3551(3) 0.067(3) Uani 1 1 d .
H96A H -0.1351 1.0233 0.3360 0.101 Uiso 1 1 calc R
H96B H -0.1083 0.9972 0.3750 0.101 Uiso 1 1 calc R
H96C H -0.2123 1.0212 0.3677 0.101 Uiso 1 1 calc R
C97 C 0.1689(8) 0.7458(3) 0.7247(3) 0.084(3) Uani 1 1 d .
H97A H 0.1400 0.7570 0.7471 0.126 Uiso 1 1 calc R
H97B H 0.2204 0.7260 0.7340 0.126 Uiso 1 1 calc R
H97C H 0.1160 0.7329 0.7068 0.126 Uiso 1 1 calc R
C98 C 0.1759(8) 0.8314(3) 0.7550(3) 0.084(3) Uani 1 1 d .
H98A H 0.1436 0.8077 0.7648 0.126 Uiso 1 1 calc R
H98B H 0.1260 0.8528 0.7492 0.126 Uiso 1 1 calc R
H98C H 0.2296 0.8408 0.7748 0.126 Uiso 1 1 calc R
C99 C 0.2644(8) 0.8964(2) 0.7097(3) 0.077(3) Uani 1 1 d .
H99A H 0.3108 0.8994 0.7339 0.115 Uiso 1 1 calc R
H99B H 0.1965 0.9038 0.7146 0.115 Uiso 1 1 calc R
H99C H 0.2855 0.9141 0.6896 0.115 Uiso 1 1 calc R
C100 C 0.3604(7) 0.8753(3) 0.6390(3) 0.086(3) Uani 1 1 d .
H10A H 0.3258 0.8770 0.6123 0.129 Uiso 1 1 calc R
H10B H 0.4312 0.8687 0.6383 0.129 Uiso 1 1 calc R
H10C H 0.3554 0.9012 0.6522 0.129 Uiso 1 1 calc R
C101 C 0.3572(7) 0.7898(3) 0.6109(3) 0.085(3) Uani 1 1 d .
H10D H 0.4204 0.7756 0.6191 0.128 Uiso 1 1 calc R
H10E H 0.3708 0.8145 0.5970 0.128 Uiso 1 1 calc R
H10F H 0.3125 0.7724 0.5935 0.128 Uiso 1 1 calc R
C102 C 0.2468(8) 0.7278(3) 0.6504(3) 0.085(3) Uani 1 1 d .
H10G H 0.2173 0.7288 0.6229 0.128 Uiso 1 1 calc R
H10H H 0.2035 0.7119 0.6653 0.128 Uiso 1 1 calc R
H10I H 0.3134 0.7154 0.6523 0.128 Uiso 1 1 calc R
C103 C -0.2248(9) 0.8919(3) 0.7046(4) 0.105(4) Uani 1 1 d .
H10J H -0.2797 0.8962 0.7203 0.157 Uiso 1 1 calc R
H10K H -0.2297 0.9116 0.6833 0.157 Uiso 1 1 calc R
H10L H -0.1603 0.8951 0.7211 0.157 Uiso 1 1 calc R
C104 C -0.1183(10) 0.8221(4) 0.7480(3) 0.113(4) Uani 1 1 d .
H10M H -0.1640 0.8269 0.7675 0.169 Uiso 1 1 calc R
H10N H -0.0749 0.8457 0.7466 0.169 Uiso 1 1 calc R
H10O H -0.0768 0.7985 0.7555 0.169 Uiso 1 1 calc R
C105 C -0.1299(9) 0.7396(3) 0.7112(4) 0.101(4) Uani 1 1 d .
H10P H -0.0913 0.7489 0.7356 0.151 Uiso 1 1 calc R
H10Q H -0.0844 0.7275 0.6945 0.151 Uiso 1 1 calc R
H10R H -0.1794 0.7196 0.7171 0.151 Uiso 1 1 calc R
C106 C -0.2388(8) 0.7280(3) 0.6329(4) 0.103(4) Uani 1 1 d .
H10S H -0.1693 0.7194 0.6321 0.155 Uiso 1 1 calc R
H10T H -0.2739 0.7295 0.6062 0.155 Uiso 1 1 calc R
H10U H -0.2728 0.7085 0.6480 0.155 Uiso 1 1 calc R
C107 C -0.3545(8) 0.7959(4) 0.5911(3) 0.093(3) Uani 1 1 d .
H101 H -0.3309 0.7713 0.5796 0.140 Uiso 1 1 calc R
H102 H -0.3451 0.8188 0.5741 0.140 Uiso 1 1 calc R
H103 H -0.4258 0.7931 0.5939 0.140 Uiso 1 1 calc R
C108 C -0.3487(8) 0.8775(3) 0.6286(4) 0.105(4) Uani 1 1 d .
H104 H -0.3434 0.8757 0.6006 0.158 Uiso 1 1 calc R
H105 H -0.3199 0.9030 0.6389 0.158 Uiso 1 1 calc R
H106 H -0.4195 0.8761 0.6327 0.158 Uiso 1 1 calc R
C110 C 0.4826(11) 1.0198(5) 0.2830(4) 0.112(5) Uani 1 1 d .
C111 C -0.5122(8) 0.7582(3) 0.3592(4) 0.072(3) Uani 1 1 d .
C112 C -0.0846(10) 0.6113(3) 0.6615(4) 0.084(4) Uani 1 1 d .
C113 C 0.5392(5) 0.82286(19) 0.7665(2) 0.0334(15) Uani 1 1 d .
Cl1 Cl 0.09199(13) 0.61733(5) 0.38670(5) 0.0405(4) Uani 1 1 d .
Cl2 Cl 0.12018(13) 0.54205(5) 0.44752(5) 0.0397(4) Uani 1 1 d .
Cl3 Cl 0.00453(13) 0.92237(5) 0.37227(5) 0.0416(4) Uani 1 1 d .
Cl4 Cl -0.01044(13) 0.90500(5) 0.27878(5) 0.0430(4) Uani 1 1 d .
Cl5 Cl 0.00730(14) 0.77518(5) 0.63500(6) 0.0454(4) Uani 1 1 d .
Cl6 Cl 0.01035(14) 0.86759(5) 0.66791(6) 0.0460(4) Uani 1 1 d .
F4 F 0.3973(7) 1.0039(3) 0.2624(3) 0.170(4) Uani 1 1 d .
F5 F 0.5617(7) 1.0035(3) 0.2648(3) 0.154(3) Uani 1 1 d .
F6 F 0.4761(6) 1.0605(2) 0.2784(3) 0.143(3) Uani 1 1 d .
F7 F -0.5778(8) 0.7457(4) 0.3280(3) 0.187(4) Uani 1 1 d .
F8 F -0.5583(5) 0.7449(2) 0.3893(3) 0.125(3) Uani 1 1 d .
F9 F -0.5182(7) 0.7963(2) 0.3593(4) 0.177(4) Uani 1 1 d .
F10 F -0.1321(7) 0.5933(4) 0.6301(5) 0.217(6) Uani 1 1 d .
F11 F -0.1483(10) 0.6352(3) 0.6799(4) 0.236(7) Uani 1 1 d .
F12 F -0.0473(7) 0.58247(19) 0.6906(3) 0.144(3) Uani 1 1 d .
F13 F 0.4497(6) 0.8419(2) 0.7607(2) 0.131(3) Uani 1 1 d .
F14 F 0.6146(6) 0.8486(3) 0.7634(3) 0.150(3) Uani 1 1 d .
F15 F 0.5505(5) 0.8047(2) 0.8007(2) 0.109(2) Uani 1 1 d .
N1 N 0.2410(4) 0.62420(16) 0.46719(18) 0.0389(14) Uani 1 1 d .
N2 N -0.0159(4) 0.62046(16) 0.46442(17) 0.0408(14) Uani 1 1 d .
N3 N 0.1400(4) 0.85239(17) 0.34062(17) 0.0376(13) Uani 1 1 d .
N4 N -0.1162(4) 0.84593(16) 0.33450(17) 0.0370(13) Uani 1 1 d .
N5 N 0.1279(4) 0.84424(17) 0.59475(18) 0.0433(15) Uani 1 1 d .
N6 N -0.1303(4) 0.84257(17) 0.58861(18) 0.0411(14) Uani 1 1 d .
N7 N 0.1859(4) 0.76222(16) 0.50773(18) 0.0386(14) Uani 1 1 d .
N8 N 0.1527(4) 0.81387(16) 0.45739(18) 0.0412(14) Uani 1 1 d .
N9 N 0.1994(4) 0.74654(16) 0.44009(17) 0.0370(13) Uani 1 1 d .
N10 N -0.0870(5) 0.75911(17) 0.50160(18) 0.0443(15) Uani 1 1 d .
N11 N -0.1203(4) 0.80906(16) 0.45080(17) 0.0402(14) Uani 1 1 d .
N12 N -0.0760(4) 0.74094(16) 0.43445(18) 0.0404(14) Uani 1 1 d .
O4 O 0.5009(6) 0.9607(2) 0.3317(3) 0.136(4) Uani 1 1 d .
O5 O 0.4048(6) 1.0219(3) 0.3466(4) 0.147(4) Uani 1 1 d .
O6 O 0.5926(6) 1.0236(2) 0.3486(3) 0.139(4) Uani 1 1 d .
O7 O -0.3366(9) 0.7489(6) 0.3938(3) 0.230(8) Uani 1 1 d .
O8 O -0.3557(7) 0.7555(3) 0.3245(3) 0.129(3) Uani 1 1 d .
O9 O -0.4090(10) 0.6941(3) 0.3543(5) 0.224(8) Uani 1 1 d .
O10 O 0.0793(6) 0.6094(2) 0.6313(3) 0.101(2) Uani 1 1 d .
O11 O 0.0628(10) 0.6580(2) 0.6844(3) 0.165(5) Uani 1 1 d .
O12 O -0.0271(6) 0.66968(18) 0.62088(19) 0.088(2) Uani 1 1 d .
O13 O 0.5305(5) 0.8073(2) 0.6902(2) 0.098(2) Uani 1 1 d .
O14 O 0.4541(5) 0.75867(19) 0.73025(19) 0.0728(17) Uani 1 1 d .
O15 O 0.6359(5) 0.7636(2) 0.7353(2) 0.094(2) Uani 1 1 d .
Ru1 Ru 0.24787(4) 0.583861(16) 0.418995(17) 0.03764(14) Uani 1 1 d .
Ru2 Ru -0.03516(4) 0.577732(16) 0.416985(17) 0.03686(14) Uani 1 1 d .
Ru3 Ru 0.13849(4) 0.916483(17) 0.328843(17) 0.03940(15) Uani 1 1 d .
Ru4 Ru -0.14433(4) 0.908801(16) 0.322554(17) 0.03843(14) Uani 1 1 d .
Ru5 Ru 0.15005(5) 0.821452(18) 0.654051(18) 0.04177(15) Uani 1 1 d .
Ru6 Ru -0.13304(5) 0.820418(18) 0.647223(19) 0.04471(16) Uani 1 1 d .
S2 S 0.4969(2) 1.00453(9) 0.33486(12) 0.1035(11) Uani 1 1 d .
S3 S -0.3909(2) 0.73602(10) 0.35697(11) 0.0962(10) Uani 1 1 d .
S4 S 0.0205(3) 0.63979(8) 0.64803(9) 0.0848(8) Uani 1 1 d .
S5 S 0.5399(2) 0.78347(11) 0.72541(9) 0.0933(9) Uani 1 1 d .

loop_
_atom_site_aniso_label
_atom_site_aniso_U_11
_atom_site_aniso_U_22
_atom_site_aniso_U_33
_atom_site_aniso_U_23
_atom_site_aniso_U_13
_atom_site_aniso_U_12
C1 0.060(5) 0.041(4) 0.044(5) 0.005(4) 0.007(4) 0.001(3)
C2 0.086(6) 0.060(5) 0.037(5) 0.006(4) 0.007(4) 0.001(5)
C3 0.087(6) 0.038(4) 0.045(5) 0.001(4) 0.006(4) 0.005(4)
C4 0.052(4) 0.038(4) 0.030(4) 0.001(3) 0.006(3) 0.005(3)
C5 0.047(4) 0.032(3) 0.030(4) 0.007(3) 0.006(3) 0.010(3)
C6 0.046(4) 0.035(4) 0.036(4) 0.004(3) 0.011(3) 0.003(3)
C7 0.040(4) 0.033(4) 0.036(4) -0.004(3) -0.001(3) -0.003(3)
C8 0.033(4) 0.040(4) 0.041(5) 0.000(3) 0.008(3) 0.003(3)
C9 0.041(4) 0.040(4) 0.037(4) -0.004(3) 0.010(3) 0.005(3)
C10 0.033(4) 0.032(3) 0.043(5) -0.003(3) 0.008(3) 0.005(3)
C11 0.049(4) 0.038(4) 0.037(4) 0.006(3) 0.002(3) 0.003(3)
C12 0.052(5) 0.052(4) 0.040(5) -0.005(4) 0.010(4) 0.007(4)
C13 0.051(5) 0.039(4) 0.046(5) 0.007(3) 0.009(4) 0.009(3)
C14 0.034(4) 0.040(4) 0.039(4) 0.001(3) 0.011(3) 0.007(3)
C15 0.055(5) 0.050(4) 0.045(5) 0.004(4) 0.012(4) 0.006(4)
C16 0.065(5) 0.037(4) 0.052(5) 0.005(4) 0.012(4) 0.004(4)
C17 0.048(4) 0.030(4) 0.053(5) -0.006(3) 0.009(4) 0.000(3)
C18 0.040(4) 0.032(3) 0.047(5) -0.003(3) 0.010(3) 0.004(3)
C19 0.066(5) 0.037(4) 0.051(5) 0.008(4) 0.006(4) 0.013(4)
C20 0.115(8) 0.054(5) 0.033(5) 0.006(4) 0.016(5) 0.022(5)
C21 0.081(6) 0.052(5) 0.035(5) 0.002(4) 0.009(4) 0.016(4)
C22 0.042(4) 0.035(4) 0.041(4) 0.004(3) 0.008(3) 0.004(3)
C23 0.039(4) 0.038(4) 0.036(4) 0.001(3) 0.013(3) 0.008(3)
C24 0.042(4) 0.038(4) 0.036(4) 0.001(3) 0.008(3) 0.005(3)
C25 0.038(4) 0.035(4) 0.038(4) -0.003(3) 0.008(3) 0.002(3)
C26 0.042(4) 0.034(4) 0.041(4) -0.001(3) 0.010(3) -0.003(3)
C27 0.039(4) 0.032(3) 0.037(4) -0.001(3) 0.005(3) -0.001(3)
C28 0.061(5) 0.034(4) 0.039(5) 0.001(3) 0.013(4) 0.003(3)
C29 0.057(5) 0.044(4) 0.039(5) -0.002(3) 0.009(4) 0.004(4)
C30 0.046(4) 0.053(4) 0.031(4) 0.001(3) 0.009(3) 0.000(3)
C31 0.036(4) 0.034(4) 0.037(4) 0.003(3) 0.006(3) 0.006(3)
C32 0.034(4) 0.039(4) 0.042(4) -0.010(3) 0.007(3) 0.001(3)
C33 0.032(4) 0.036(4) 0.044(5) -0.005(3) 0.005(3) 0.002(3)
C34 0.057(5) 0.037(4) 0.056(5) -0.001(4) 0.007(4) 0.010(3)
C35 0.072(6) 0.031(4) 0.058(6) -0.004(4) 0.011(4) 0.012(4)
C36 0.043(4) 0.037(4) 0.042(5) -0.005(3) 0.012(3) 0.007(3)
C37 0.057(5) 0.047(4) 0.065(6) 0.012(4) 0.032(5) 0.010(4)
C38 0.068(6) 0.041(4) 0.079(7) -0.014(4) 0.041(5) 0.004(4)
C39 0.042(4) 0.067(5) 0.043(5) -0.006(4) 0.017(4) 0.011(4)
C40 0.046(4) 0.047(4) 0.051(5) 0.013(4) 0.016(4) 0.006(3)
C41 0.054(5) 0.050(4) 0.050(5) 0.012(4) 0.022(4) 0.003(4)
C42 0.050(5) 0.053(5) 0.060(5) 0.013(4) 0.020(4) 0.012(4)
C43 0.052(5) 0.046(4) 0.042(5) -0.002(3) 0.007(4) -0.010(3)
C44 0.054(5) 0.038(4) 0.049(5) 0.004(3) 0.004(4) 0.001(3)
C45 0.035(4) 0.042(4) 0.051(5) 0.009(3) 0.002(3) -0.001(3)
C46 0.040(4) 0.045(4) 0.059(5) 0.003(4) 0.005(4) 0.002(3)
C47 0.042(4) 0.058(5) 0.050(5) 0.000(4) -0.001(4) 0.000(4)
C48 0.050(5) 0.054(5) 0.046(5) 0.003(4) -0.001(4) 0.000(4)
C49 0.046(5) 0.069(5) 0.051(5) 0.009(4) 0.009(4) -0.010(4)
C50 0.040(4) 0.052(4) 0.064(6) 0.011(4) 0.002(4) -0.006(4)
C51 0.046(5) 0.061(5) 0.067(6) -0.004(4) 0.019(4) 0.006(4)
C52 0.048(5) 0.037(4) 0.057(5) 0.001(4) 0.013(4) -0.004(3)
C53 0.047(5) 0.051(4) 0.052(5) 0.010(4) 0.009(4) -0.009(4)
C54 0.053(5) 0.038(4) 0.067(6) -0.002(4) 0.016(4) -0.018(4)
C55 0.046(5) 0.054(5) 0.052(5) 0.006(4) 0.016(4) 0.013(4)
C56 0.053(5) 0.054(5) 0.060(6) 0.011(4) 0.009(4) 0.016(4)
C57 0.041(4) 0.046(4) 0.059(5) 0.001(4) 0.005(4) 0.007(3)
C58 0.050(5) 0.050(5) 0.059(5) -0.001(4) 0.012(4) 0.005(4)
C59 0.048(5) 0.047(4) 0.056(5) 0.014(4) 0.007(4) 0.014(4)
C60 0.042(4) 0.051(4) 0.052(5) 0.004(4) -0.002(4) 0.015(3)
C61 0.052(5) 0.063(5) 0.046(5) 0.004(4) -0.010(4) 0.002(4)
C62 0.070(5) 0.045(4) 0.044(5) 0.001(4) 0.001(4) 0.001(4)
C63 0.057(5) 0.042(4) 0.058(6) -0.002(4) -0.003(4) 0.005(4)
C64 0.049(5) 0.067(5) 0.050(5) 0.016(4) 0.000(4) 0.000(4)
C65 0.048(5) 0.070(6) 0.049(5) -0.006(4) 0.003(4) 0.015(4)
C66 0.046(5) 0.054(5) 0.060(6) -0.011(4) -0.009(4) 0.005(4)
C67 0.075(6) 0.058(5) 0.083(7) -0.023(5) 0.054(6) -0.007(5)
C68 0.074(6) 0.095(7) 0.050(6) -0.007(5) 0.040(5) -0.015(5)
C69 0.078(6) 0.059(5) 0.076(7) 0.008(5) 0.040(6) -0.006(5)
C70 0.055(5) 0.059(5) 0.080(7) -0.017(5) 0.036(5) -0.015(4)
C71 0.049(5) 0.078(6) 0.079(7) -0.016(5) 0.026(5) -0.011(5)
C72 0.047(5) 0.065(6) 0.093(8) -0.005(5) 0.040(5) 0.004(4)
C73 0.070(6) 0.060(5) 0.100(8) 0.047(5) 0.030(5) 0.029(4)
C74 0.088(7) 0.052(5) 0.113(9) -0.019(5) 0.037(6) 0.002(5)
C75 0.081(7) 0.095(7) 0.059(6) -0.005(5) 0.021(5) 0.017(6)
C76 0.079(6) 0.072(6) 0.062(6) 0.044(5) 0.029(5) 0.016(5)
C77 0.067(6) 0.053(5) 0.084(7) 0.009(5) 0.016(5) -0.007(4)
C78 0.046(5) 0.112(8) 0.066(6) 0.030(6) 0.000(4) 0.013(5)
C79 0.063(5) 0.034(4) 0.084(7) 0.026(4) 0.020(5) 0.000(4)
C80 0.067(6) 0.084(6) 0.067(6) 0.015(5) 0.045(5) 0.003(5)
C81 0.058(6) 0.069(6) 0.097(8) -0.002(5) 0.018(5) 0.022(5)
C82 0.055(5) 0.060(5) 0.070(6) 0.031(5) -0.007(4) 0.004(4)
C83 0.094(7) 0.073(6) 0.039(5) 0.005(4) 0.004(5) -0.005(5)
C84 0.091(7) 0.058(5) 0.077(7) -0.012(5) 0.029(6) 0.003(5)
C85 0.092(7) 0.109(8) 0.047(6) -0.003(5) -0.002(5) -0.033(6)
C86 0.041(5) 0.100(7) 0.096(8) 0.021(6) -0.013(5) 0.013(5)
C87 0.061(6) 0.068(6) 0.121(9) -0.006(6) 0.045(6) 0.009(5)
C88 0.096(7) 0.078(6) 0.043(5) -0.001(4) 0.031(5) -0.012(5)
C89 0.085(7) 0.046(5) 0.078(7) 0.019(5) 0.015(5) -0.003(4)
C90 0.090(7) 0.047(5) 0.086(7) -0.015(5) 0.032(6) -0.012(5)
C91 0.076(7) 0.104(7) 0.050(6) 0.004(5) 0.017(5) 0.022(6)
C92 0.062(6) 0.082(6) 0.091(7) 0.035(5) 0.042(5) 0.009(5)
C93 0.056(6) 0.073(6) 0.094(8) -0.006(5) -0.001(5) 0.006(5)
C94 0.070(6) 0.101(7) 0.040(5) 0.003(5) -0.007(4) 0.012(5)
C95 0.080(6) 0.051(5) 0.077(7) 0.031(5) 0.010(5) 0.009(4)
C96 0.075(6) 0.041(4) 0.086(7) -0.010(4) 0.010(5) 0.017(4)
C97 0.099(8) 0.069(6) 0.077(7) 0.027(5) -0.015(6) -0.024(5)
C98 0.099(8) 0.117(8) 0.036(5) -0.015(5) 0.011(5) 0.009(6)
C99 0.082(7) 0.050(5) 0.092(8) -0.017(5) -0.014(6) 0.000(5)
C100 0.062(6) 0.099(8) 0.097(8) 0.028(6) 0.007(6) -0.025(5)
C101 0.053(6) 0.126(9) 0.077(7) -0.025(6) 0.013(5) 0.029(6)
C102 0.085(7) 0.053(5) 0.115(9) -0.011(5) 0.001(6) 0.015(5)
C103 0.135(10) 0.075(7) 0.121(10) -0.049(7) 0.083(8) -0.018(6)
C104 0.138(11) 0.152(11) 0.052(7) -0.021(7) 0.031(7) -0.044(9)
C105 0.109(9) 0.097(8) 0.106(9) 0.041(7) 0.053(8) 0.016(7)
C106 0.093(8) 0.053(6) 0.173(12) -0.042(7) 0.051(8) -0.021(5)
C107 0.060(6) 0.125(9) 0.094(9) -0.023(7) 0.004(6) -0.024(6)
C108 0.071(7) 0.083(7) 0.170(13) 0.013(8) 0.046(8) 0.029(6)
C110 0.099(10) 0.126(11) 0.109(11) 0.025(9) 0.004(8) -0.054(9)
C111 0.074(7) 0.042(5) 0.100(9) -0.003(5) 0.012(6) -0.003(4)
C112 0.113(9) 0.031(4) 0.125(10) 0.011(5) 0.072(8) 0.016(5)
C113 0.025(3) 0.027(3) 0.045(4) 0.020(3) -0.008(3) -0.007(3)
Cl1 0.0450(10) 0.0388(9) 0.0385(10) 0.0064(8) 0.0086(8) 0.0053(7)
Cl2 0.0429(10) 0.0372(8) 0.0406(10) 0.0088(7) 0.0111(8) 0.0074(7)
Cl3 0.0469(10) 0.0413(9) 0.0377(10) 0.0015(8) 0.0101(8) 0.0041(8)
Cl4 0.0446(10) 0.0500(10) 0.0356(10) 0.0052(8) 0.0092(8) 0.0023(8)
Cl5 0.0502(11) 0.0419(9) 0.0457(11) -0.0044(8) 0.0120(9) -0.0013(8)
Cl6 0.0515(11) 0.0438(9) 0.0437(11) -0.0075(8) 0.0102(9) -0.0016(8)
F4 0.142(7) 0.183(9) 0.179(9) 0.036(7) -0.003(7) -0.059(7)
F5 0.120(6) 0.153(7) 0.191(9) 0.032(6) 0.029(6) 0.031(5)
F6 0.101(5) 0.110(6) 0.217(9) 0.051(6) 0.017(5) 0.001(4)
F7 0.145(8) 0.259(12) 0.152(9) -0.035(8) -0.006(7) 0.030(8)
F8 0.110(5) 0.111(5) 0.170(7) 0.018(5) 0.082(5) 0.001(4)
F9 0.160(7) 0.065(4) 0.328(14) 0.009(6) 0.124(8) 0.022(4)
F10 0.107(7) 0.174(9) 0.361(19) -0.020(11) -0.005(9) -0.030(6)
F11 0.314(14) 0.106(6) 0.343(15) 0.053(8) 0.255(13) 0.058(7)
F12 0.220(9) 0.070(4) 0.166(7) 0.036(4) 0.120(7) 0.024(5)
F13 0.137(6) 0.118(5) 0.127(6) -0.036(5) -0.025(5) 0.025(5)
F14 0.138(7) 0.146(7) 0.156(8) 0.034(6) -0.020(5) -0.055(5)
F15 0.127(6) 0.102(5) 0.098(5) -0.018(4) 0.013(4) -0.011(4)
N1 0.031(3) 0.041(3) 0.044(4) 0.008(3) 0.004(3) 0.000(2)
N2 0.048(4) 0.038(3) 0.036(4) 0.009(3) 0.006(3) 0.015(3)
N3 0.032(3) 0.047(3) 0.034(3) 0.000(3) 0.005(3) 0.005(3)
N4 0.032(3) 0.041(3) 0.038(4) -0.006(3) 0.004(3) 0.004(2)
N5 0.042(3) 0.039(3) 0.051(4) -0.002(3) 0.012(3) 0.004(3)
N6 0.036(3) 0.043(3) 0.046(4) -0.009(3) 0.010(3) -0.002(3)
N7 0.039(3) 0.033(3) 0.044(4) 0.001(3) 0.007(3) 0.000(2)
N8 0.047(4) 0.039(3) 0.038(4) -0.001(3) 0.007(3) 0.006(3)
N9 0.042(3) 0.034(3) 0.035(4) 0.002(3) 0.007(3) 0.003(2)
N10 0.056(4) 0.036(3) 0.042(4) 0.001(3) 0.012(3) 0.007(3)
N11 0.046(4) 0.038(3) 0.036(4) 0.000(3) 0.008(3) -0.006(3)
N12 0.047(4) 0.035(3) 0.039(4) -0.001(3) 0.007(3) 0.006(3)
O4 0.078(5) 0.050(4) 0.279(13) 0.018(5) 0.018(6) 0.011(4)
O5 0.068(5) 0.113(6) 0.274(13) -0.035(7) 0.073(7) 0.008(4)
O6 0.070(5) 0.096(6) 0.239(12) 0.025(6) -0.021(6) -0.024(4)
O7 0.118(9) 0.48(3) 0.084(8) 0.001(11) 0.001(7) 0.009(12)
O8 0.146(8) 0.132(7) 0.125(7) 0.019(6) 0.081(6) -0.014(6)
O9 0.200(12) 0.082(6) 0.43(2) 0.067(9) 0.193(14) 0.049(7)
O10 0.095(5) 0.086(5) 0.127(7) 0.027(4) 0.040(5) 0.029(4)
O11 0.306(14) 0.083(5) 0.080(6) -0.011(5) -0.075(7) -0.044(7)
O12 0.145(6) 0.063(4) 0.060(4) 0.025(3) 0.031(4) 0.038(4)
O13 0.071(4) 0.146(7) 0.076(5) 0.068(5) 0.012(4) 0.009(4)
O14 0.064(4) 0.090(4) 0.068(4) -0.002(3) 0.025(3) -0.023(3)
O15 0.055(4) 0.151(6) 0.078(5) 0.040(5) 0.019(3) 0.030(4)
Ru1 0.0425(3) 0.0336(3) 0.0387(3) 0.0066(3) 0.0124(3) 0.0077(2)
Ru2 0.0431(3) 0.0324(3) 0.0358(3) 0.0051(2) 0.0078(3) 0.0060(2)
Ru3 0.0435(3) 0.0378(3) 0.0381(3) 0.0040(3) 0.0096(3) 0.0024(3)
Ru4 0.0428(3) 0.0367(3) 0.0366(3) 0.0040(3) 0.0083(3) 0.0045(2)
Ru5 0.0476(4) 0.0405(3) 0.0374(4) -0.0016(3) 0.0063(3) -0.0004(3)
Ru6 0.0497(4) 0.0429(3) 0.0449(4) -0.0083(3) 0.0188(3) -0.0032(3)
S2 0.0685(18) 0.0830(19) 0.160(3) 0.010(2) 0.0189(19) -0.0056(15)
S3 0.081(2) 0.103(2) 0.114(3) 0.0258(19) 0.048(2) 0.0146(16)
S4 0.122(2) 0.0653(15) 0.0671(18) 0.0010(14) 0.0122(16) -0.0024(16)
S5 0.0714(18) 0.135(3) 0.075(2) 0.0349(18) 0.0164(15) 0.0050(17)

loop_
_atom_type_symbol
_atom_type_description
_atom_type_scat_dispersion_real
_atom_type_scat_dispersion_imag
_atom_type_scat_source
C C 0.0033 0.0016 'International Tables Vol C Tables 4.2.6.8 and 6.1.1.4'
H H 0.0000 0.0000 'International Tables Vol C Tables 4.2.6.8 and 6.1.1.4'
Cl Cl 0.1484 0.1585 'International Tables Vol C Tables 4.2.6.8 and 6.1.1.4'
F F 0.0171 0.0103 'International Tables Vol C Tables 4.2.6.8 and 6.1.1.4'
N N 0.0061 0.0033 'International Tables Vol C Tables 4.2.6.8 and 6.1.1.4'
O O 0.0106 0.0060 'International Tables Vol C Tables 4.2.6.8 and 6.1.1.4'
Ru Ru -1.2594 0.8363 'International Tables Vol C Tables 4.2.6.8 and 6.1.1.4'
S S 0.1246 0.1234 'International Tables Vol C Tables 4.2.6.8 and 6.1.1.4'

loop_
_geom_angle_atom_site_label_1
_geom_angle_atom_site_label_2
_geom_angle_atom_site_label_3
_geom_angle
N1 C1 C2 122.3(7)
N1 C1 H1 118.8
C2 C1 H1 118.8
C1 C2 C3 119.7(8)
C1 C2 H2 120.2
C3 C2 H2 120.2
C4 C3 C2 117.6(7)
C4 C3 H3 121.2
C2 C3 H3 121.2
C5 C4 C3 119.3(6)
C5 C4 C6 119.0(6)
C3 C4 C6 121.7(6)
N1 C5 C4 123.1(6)
N1 C5 H5 118.4
C4 C5 H5 118.4
N9 C6 N7 125.9(6)
N9 C6 C4 117.1(6)
N7 C6 C4 117.0(6)
N8 C7 N9 124.9(6)
N8 C7 C9 117.9(6)
N9 C7 C9 117.2(6)
N8 C8 N7 125.1(6)
N8 C8 C14 118.1(6)
N7 C8 C14 116.8(6)
C13 C9 C10 118.7(7)
C13 C9 C7 122.2(6)
C10 C9 C7 119.1(6)
N3 C10 C9 122.4(6)
N3 C10 H10 118.8
C9 C10 H10 118.8
N3 C11 C12 123.2(7)
N3 C11 H11 118.4
C12 C11 H11 118.4
C11 C12 C13 119.3(7)
C11 C12 H12 120.4
C13 C12 H12 120.4
C9 C13 C12 118.6(7)
C9 C13 H13 120.7
C12 C13 H13 120.7
C18 C14 C15 118.8(6)
C18 C14 C8 119.7(6)
C15 C14 C8 121.5(6)
C16 C15 C14 118.5(7)
C16 C15 H15 120.8
C14 C15 H15 120.8
C17 C16 C15 119.6(7)
C17 C16 H16 120.2
C15 C16 H16 120.2
N5 C17 C16 122.5(7)
N5 C17 H17 118.8
C16 C17 H17 118.8
N5 C18 C14 122.5(6)
N5 C18 H18 118.7
C14 C18 H18 118.7
N2 C19 C20 122.8(7)
N2 C19 H19 118.6
C20 C19 H19 118.6
C19 C20 C21 119.9(8)
C19 C20 H20 120.0
C21 C20 H20 120.0
C22 C21 C20 117.3(7)
C22 C21 H21 121.4
C20 C21 H21 121.4
C21 C22 C23 119.9(6)
C21 C22 C24 122.2(6)
C23 C22 C24 117.8(6)
N2 C23 C22 122.0(6)
N2 C23 H23 119.0
C22 C23 H23 119.0
N10 C24 N12 124.4(6)
N10 C24 C22 117.9(6)
N12 C24 C22 117.7(6)
N10 C25 N11 125.8(6)
N10 C25 C33 116.9(6)
N11 C25 C33 117.3(6)
N12 C26 N11 124.6(6)
N12 C26 C27 118.0(6)
N11 C26 C27 117.4(6)
C28 C27 C31 117.8(6)
C28 C27 C26 122.9(6)
C31 C27 C26 119.2(6)
C29 C28 C27 119.5(6)
C29 C28 H28 120.3
C27 C28 H28 120.3
C30 C29 C28 120.3(7)
C30 C29 H29 119.9
C28 C29 H29 119.9
N4 C30 C29 121.5(7)
N4 C30 H30 119.2
C29 C30 H30 119.2
N4 C31 C27 122.6(6)
N4 C31 H31 118.7
C27 C31 H31 118.7
N6 C32 C33 123.4(6)
N6 C32 H32 118.3
C33 C32 H32 118.3
C32 C33 C34 117.2(6)
C32 C33 C25 119.4(6)
C34 C33 C25 123.3(7)
C35 C34 C33 120.1(8)
C35 C34 H34 119.9
C33 C34 H34 119.9
C34 C35 C36 118.0(7)
C34 C35 H35 121.0
C36 C35 H35 121.0
N6 C36 C35 124.3(7)
N6 C36 H36 117.8
C35 C36 H36 117.8
C42 C37 C38 122.2(7)
C42 C37 C73 119.1(8)
C38 C37 C73 118.7(8)
C42 C37 Ru1 72.1(4)
C38 C37 Ru1 72.7(4)
C73 C37 Ru1 127.3(5)
C39 C38 C37 118.1(7)
C39 C38 C74 121.5(9)
C37 C38 C74 120.3(8)
C39 C38 Ru1 71.0(4)
C37 C38 Ru1 69.0(4)
C74 C38 Ru1 132.3(6)
C38 C39 C40 120.4(7)
C38 C39 C75 118.9(8)
C40 C39 C75 120.7(8)
C38 C39 Ru1 71.6(4)
C40 C39 Ru1 69.2(4)
C75 C39 Ru1 130.4(5)
C41 C40 C39 119.9(7)
C41 C40 C76 119.6(7)
C39 C40 C76 120.4(8)
C41 C40 Ru1 71.9(4)
C39 C40 Ru1 72.8(4)
C76 C40 Ru1 128.8(5)
C40 C41 C42 120.6(7)
C40 C41 C77 119.1(7)
C42 C41 C77 120.3(8)
C40 C41 Ru1 70.3(4)
C42 C41 Ru1 71.0(4)
C77 C41 Ru1 129.1(5)
C37 C42 C41 118.7(8)
C37 C42 C78 120.7(7)
C41 C42 C78 120.5(8)
C37 C42 Ru1 70.7(5)
C41 C42 Ru1 70.7(4)
C78 C42 Ru1 132.3(6)
C48 C43 C44 119.4(7)
C48 C43 C84 121.1(7)
C44 C43 C84 119.5(7)
C48 C43 Ru2 71.7(4)
C44 C43 Ru2 69.1(4)
C84 C43 Ru2 130.6(6)
C45 C44 C43 120.1(6)
C45 C44 C79 120.4(7)
C43 C44 C79 119.5(7)
C45 C44 Ru2 71.7(4)
C43 C44 Ru2 72.6(4)
C79 C44 Ru2 127.6(5)
C44 C45 C46 119.2(7)
C44 C45 C80 120.0(6)
C46 C45 C80 120.8(7)
C44 C45 Ru2 70.6(4)
C46 C45 Ru2 72.3(4)
C80 C45 Ru2 130.0(6)
C47 C46 C45 120.6(7)
C47 C46 C81 120.8(7)
C45 C46 C81 118.4(7)
C47 C46 Ru2 69.0(4)
C45 C46 Ru2 70.0(4)
C81 C46 Ru2 131.0(6)
C48 C47 C46 119.1(7)
C48 C47 C82 120.6(7)
C46 C47 C82 120.3(7)
C48 C47 Ru2 73.5(4)
C46 C47 Ru2 73.3(4)
C82 C47 Ru2 125.5(5)
C43 C48 C47 120.9(7)
C43 C48 C83 120.1(7)
C47 C48 C83 118.9(7)
C43 C48 Ru2 71.5(4)
C47 C48 Ru2 68.9(4)
C83 C48 Ru2 129.8(6)
C50 C49 C54 121.5(8)
C50 C49 C85 119.5(8)
C54 C49 C85 119.0(8)
C50 C49 Ru3 71.9(5)
C54 C49 Ru3 73.4(4)
C85 C49 Ru3 128.4(6)
C49 C50 C51 119.8(7)
C49 C50 C86 120.6(8)
C51 C50 C86 119.5(8)
C49 C50 Ru3 70.7(5)
C51 C50 Ru3 71.3(4)
C86 C50 Ru3 130.6(6)
C52 C51 C50 119.9(7)
C52 C51 C87 119.5(8)
C50 C51 C87 120.6(8)
C52 C51 Ru3 70.6(4)
C50 C51 Ru3 70.4(4)
C87 C51 Ru3 132.9(6)
C51 C52 C53 119.4(7)
C51 C52 C88 121.0(7)
C53 C52 C88 119.6(7)
C51 C52 Ru3 71.5(4)
C53 C52 Ru3 72.4(4)
C88 C52 Ru3 129.7(6)
C54 C53 C52 120.3(7)
C54 C53 C89 121.8(7)
C52 C53 C89 117.8(7)
C54 C53 Ru3 71.7(4)
C52 C53 Ru3 69.3(4)
C89 C53 Ru3 129.7(6)
C53 C54 C49 118.9(7)
C53 C54 C90 122.3(8)
C49 C54 C90 118.8(8)
C53 C54 Ru3 71.2(4)
C49 C54 Ru3 68.6(4)
C90 C54 Ru3 131.4(5)
C56 C55 C60 120.5(7)
C56 C55 C91 121.3(7)
C60 C55 C91 118.2(8)
C56 C55 Ru4 71.7(4)
C60 C55 Ru4 72.0(4)
C91 C55 Ru4 129.2(6)
C55 C56 C57 119.3(7)
C55 C56 C92 119.9(8)
C57 C56 C92 120.8(8)
C55 C56 Ru4 70.9(4)
C57 C56 Ru4 70.6(4)
C92 C56 Ru4 130.4(6)
C58 C57 C56 120.7(7)
C58 C57 C93 120.0(8)
C56 C57 C93 119.3(7)
C58 C57 Ru4 70.8(4)
C56 C57 Ru4 71.0(4)
C93 C57 Ru4 128.8(5)
C57 C58 C59 119.5(7)
C57 C58 C94 121.2(8)
C59 C58 C94 119.3(7)
C57 C58 Ru4 71.6(5)
C59 C58 Ru4 72.5(4)
C94 C58 Ru4 128.5(6)
C60 C59 C58 120.2(7)
C60 C59 C95 122.1(8)
C58 C59 C95 117.7(8)
C60 C59 Ru4 71.2(4)
C58 C59 Ru4 69.5(4)
C95 C59 Ru4 130.9(5)
C59 C60 C55 119.6(7)
C59 C60 C96 122.0(7)
C55 C60 C96 118.4(7)
C59 C60 Ru4 71.7(4)
C55 C60 Ru4 69.8(4)
C96 C60 Ru4 128.8(5)
C62 C61 C66 120.0(8)
C62 C61 C97 121.7(8)
C66 C61 C97 118.3(8)
C62 C61 Ru5 71.2(5)
C66 C61 Ru5 69.1(4)
C97 C61 Ru5 131.3(6)
C61 C62 C63 120.4(7)
C61 C62 C98 121.0(8)
C63 C62 C98 118.5(7)
C61 C62 Ru5 72.2(5)
C63 C62 Ru5 68.9(4)
C98 C62 Ru5 130.4(6)
C64 C63 C62 119.2(7)
C64 C63 C99 120.2(8)
C62 C63 C99 120.6(8)
C64 C63 Ru5 72.2(5)
C62 C63 Ru5 72.5(4)
C99 C63 Ru5 127.8(6)
C63 C64 C65 120.5(7)
C63 C64 C100 119.9(8)
C65 C64 C100 119.6(8)
C63 C64 Ru5 70.2(5)
C65 C64 Ru5 71.6(5)
C100 C64 Ru5 128.9(6)
C66 C65 C64 119.3(7)
C66 C65 C101 120.8(8)
C64 C65 C101 119.9(8)
C66 C65 Ru5 70.0(4)
C64 C65 Ru5 70.2(4)
C101 C65 Ru5 132.5(6)
C65 C66 C61 120.3(7)
C65 C66 C102 119.7(8)
C61 C66 C102 120.0(8)
C65 C66 Ru5 72.7(5)
C61 C66 Ru5 72.9(4)
C102 C66 Ru5 128.1(6)
C72 C67 C68 119.9(8)
C72 C67 C103 117.9(10)
C68 C67 C103 122.2(11)
C72 C67 Ru6 72.5(4)
C68 C67 Ru6 71.3(4)
C103 C67 Ru6 127.9(6)
C69 C68 C67 121.9(9)
C69 C68 C104 119.8(10)
C67 C68 C104 118.3(10)
C69 C68 Ru6 72.3(5)
C67 C68 Ru6 70.8(5)
C104 C68 Ru6 129.5(7)
C70 C69 C68 118.1(9)
C70 C69 C105 120.2(9)
C68 C69 C105 121.7(11)
C70 C69 Ru6 69.6(5)
C68 C69 Ru6 70.4(5)
C105 C69 Ru6 131.4(6)
C69 C70 C71 122.1(8)
C69 C70 C106 118.4(10)
C71 C70 C106 119.5(10)
C69 C70 Ru6 73.4(5)
C71 C70 Ru6 71.4(5)
C106 C70 Ru6 127.3(6)
C70 C71 C72 119.5(9)
C70 C71 C107 120.6(9)
C72 C71 C107 119.9(10)
C70 C71 Ru6 70.5(5)
C72 C71 Ru6 72.3(5)
C107 C71 Ru6 129.8(6)
C67 C72 C71 118.4(9)
C67 C72 C108 121.2(9)
C71 C72 C108 120.3(10)
C67 C72 Ru6 70.0(5)
C71 C72 Ru6 69.5(5)
C108 C72 Ru6 130.7(6)
C37 C73 H73A 109.5
C37 C73 H73B 109.5
H73A C73 H73B 109.5
C37 C73 H73C 109.5
H73A C73 H73C 109.5
H73B C73 H73C 109.5
C38 C74 H74A 109.5
C38 C74 H74B 109.5
H74A C74 H74B 109.5
C38 C74 H74C 109.5
H74A C74 H74C 109.5
H74B C74 H74C 109.5
C39 C75 H75A 109.5
C39 C75 H75B 109.5
H75A C75 H75B 109.5
C39 C75 H75C 109.5
H75A C75 H75C 109.5
H75B C75 H75C 109.5
C40 C76 H76A 109.5
C40 C76 H76B 109.5
H76A C76 H76B 109.5
C40 C76 H76C 109.5
H76A C76 H76C 109.5
H76B C76 H76C 109.5
C41 C77 H77A 109.5
C41 C77 H77B 109.5
H77A C77 H77B 109.5
C41 C77 H77C 109.5
H77A C77 H77C 109.5
H77B C77 H77C 109.5
C42 C78 H78A 109.5
C42 C78 H78B 109.5
H78A C78 H78B 109.5
C42 C78 H78C 109.5
H78A C78 H78C 109.5
H78B C78 H78C 109.5
C44 C79 H79A 109.5
C44 C79 H79B 109.5
H79A C79 H79B 109.5
C44 C79 H79C 109.5
H79A C79 H79C 109.5
H79B C79 H79C 109.5
C45 C80 H80A 109.5
C45 C80 H80B 109.5
H80A C80 H80B 109.5
C45 C80 H80C 109.5
H80A C80 H80C 109.5
H80B C80 H80C 109.5
C46 C81 H81A 109.5
C46 C81 H81B 109.5
H81A C81 H81B 109.5
C46 C81 H81C 109.5
H81A C81 H81C 109.5
H81B C81 H81C 109.5
C47 C82 H82A 109.5
C47 C82 H82B 109.5
H82A C82 H82B 109.5
C47 C82 H82C 109.5
H82A C82 H82C 109.5
H82B C82 H82C 109.5
C48 C83 H83A 109.5
C48 C83 H83B 109.5
H83A C83 H83B 109.5
C48 C83 H83C 109.5
H83A C83 H83C 109.5
H83B C83 H83C 109.5
C43 C84 H84A 109.5
C43 C84 H84B 109.5
H84A C84 H84B 109.5
C43 C84 H84C 109.5
H84A C84 H84C 109.5
H84B C84 H84C 109.5
C49 C85 H85A 109.5
C49 C85 H85B 109.5
H85A C85 H85B 109.5
C49 C85 H85C 109.5
H85A C85 H85C 109.5
H85B C85 H85C 109.5
C50 C86 H86A 109.5
C50 C86 H86B 109.5
H86A C86 H86B 109.5
C50 C86 H86C 109.5
H86A C86 H86C 109.5
H86B C86 H86C 109.5
C51 C87 H87A 109.5
C51 C87 H87B 109.5
H87A C87 H87B 109.5
C51 C87 H87C 109.5
H87A C87 H87C 109.5
H87B C87 H87C 109.5
C52 C88 H88A 109.5
C52 C88 H88B 109.5
H88A C88 H88B 109.5
C52 C88 H88C 109.5
H88A C88 H88C 109.5
H88B C88 H88C 109.5
C53 C89 H89A 109.5
C53 C89 H89B 109.5
H89A C89 H89B 109.5
C53 C89 H89C 109.5
H89A C89 H89C 109.5
H89B C89 H89C 109.5
C54 C90 H90A 109.5
C54 C90 H90B 109.5
H90A C90 H90B 109.5
C54 C90 H90C 109.5
H90A C90 H90C 109.5
H90B C90 H90C 109.5
C55 C91 H91A 109.5
C55 C91 H91B 109.5
H91A C91 H91B 109.5
C55 C91 H91C 109.5
H91A C91 H91C 109.5
H91B C91 H91C 109.5
C56 C92 H92A 109.5
C56 C92 H92B 109.5
H92A C92 H92B 109.5
C56 C92 H92C 109.5
H92A C92 H92C 109.5
H92B C92 H92C 109.5
C57 C93 H93A 109.5
C57 C93 H93B 109.5
H93A C93 H93B 109.5
C57 C93 H93C 109.5
H93A C93 H93C 109.5
H93B C93 H93C 109.5
C58 C94 H94A 109.5
C58 C94 H94B 109.5
H94A C94 H94B 109.5
C58 C94 H94C 109.5
H94A C94 H94C 109.5
H94B C94 H94C 109.5
C59 C95 H95A 109.5
C59 C95 H95B 109.5
H95A C95 H95B 109.5
C59 C95 H95C 109.5
H95A C95 H95C 109.5
H95B C95 H95C 109.5
C60 C96 H96A 109.5
C60 C96 H96B 109.5
H96A C96 H96B 109.5
C60 C96 H96C 109.5
H96A C96 H96C 109.5
H96B C96 H96C 109.5
C61 C97 H97A 109.5
C61 C97 H97B 109.5
H97A C97 H97B 109.5
C61 C97 H97C 109.5
H97A C97 H97C 109.5
H97B C97 H97C 109.5
C62 C98 H98A 109.5
C62 C98 H98B 109.5
H98A C98 H98B 109.5
C62 C98 H98C 109.5
H98A C98 H98C 109.5
H98B C98 H98C 109.5
C63 C99 H99A 109.5
C63 C99 H99B 109.5
H99A C99 H99B 109.5
C63 C99 H99C 109.5
H99A C99 H99C 109.5
H99B C99 H99C 109.5
C64 C100 H10A 109.5
C64 C100 H10B 109.5
H10A C100 H10B 109.5
C64 C100 H10C 109.5
H10A C100 H10C 109.5
H10B C100 H10C 109.5
C65 C101 H10D 109.5
C65 C101 H10E 109.5
H10D C101 H10E 109.5
C65 C101 H10F 109.5
H10D C101 H10F 109.5
H10E C101 H10F 109.5
C66 C102 H10G 109.5
C66 C102 H10H 109.5
H10G C102 H10H 109.5
C66 C102 H10I 109.5
H10G C102 H10I 109.5
H10H C102 H10I 109.5
C67 C103 H10J 109.5
C67 C103 H10K 109.5
H10J C103 H10K 109.5
C67 C103 H10L 109.5
H10J C103 H10L 109.5
H10K C103 H10L 109.5
C68 C104 H10M 109.5
C68 C104 H10N 109.5
H10M C104 H10N 109.5
C68 C104 H10O 109.5
H10M C104 H10O 109.5
H10N C104 H10O 109.5
C69 C105 H10P 109.5
C69 C105 H10Q 109.5
H10P C105 H10Q 109.5
C69 C105 H10R 109.5
H10P C105 H10R 109.5
H10Q C105 H10R 109.5
C70 C106 H10S 109.5
C70 C106 H10T 109.5
H10S C106 H10T 109.5
C70 C106 H10U 109.5
H10S C106 H10U 109.5
H10T C106 H10U 109.5
C71 C107 H101 109.5
C71 C107 H102 109.5
H101 C107 H102 109.5
C71 C107 H103 109.5
H101 C107 H103 109.5
H102 C107 H103 109.5
C72 C108 H104 109.5
C72 C108 H105 109.5
H104 C108 H105 109.5
C72 C108 H106 109.5
H104 C108 H106 109.5
H105 C108 H106 109.5
F6 C110 F4 106.5(13)
F6 C110 F5 111.6(10)
F4 C110 F5 104.3(13)
F6 C110 S2 112.5(11)
F4 C110 S2 111.9(8)
F5 C110 S2 109.7(11)
F9 C111 F8 106.9(9)
F9 C111 F7 105.7(11)
F8 C111 F7 101.1(9)
F9 C111 S3 117.9(8)
F8 C111 S3 113.9(8)
F7 C111 S3 109.7(8)
F10 C112 F11 112.0(14)
F10 C112 F12 111.0(9)
F11 C112 F12 104.1(9)
F10 C112 S4 109.7(9)
F11 C112 S4 111.5(7)
F12 C112 S4 108.4(9)
F15 C113 F14 111.2(7)
F15 C113 F13 110.2(7)
F14 C113 F13 111.0(7)
F15 C113 S5 109.6(5)
F14 C113 S5 107.4(6)
F13 C113 S5 107.3(5)
Ru2 Cl1 Ru1 99.07(6)
Ru1 Cl2 Ru2 98.44(6)
Ru3 Cl3 Ru4 98.56(6)
Ru4 Cl4 Ru3 98.58(7)
Ru5 Cl5 Ru6 99.01(6)
Ru6 Cl6 Ru5 97.37(6)
C5 N1 C1 117.7(6)
C5 N1 Ru1 119.3(5)
C1 N1 Ru1 122.9(5)
C19 N2 C23 117.9(6)
C19 N2 Ru2 122.5(5)
C23 N2 Ru2 118.5(5)
C11 N3 C10 117.9(6)
C11 N3 Ru3 121.6(5)
C10 N3 Ru3 119.7(4)
C31 N4 C30 118.2(6)
C31 N4 Ru4 118.4(4)
C30 N4 Ru4 122.8(5)
C18 N5 C17 118.1(6)
C18 N5 Ru5 118.7(5)
C17 N5 Ru5 121.7(5)
C32 N6 C36 116.9(6)
C32 N6 Ru6 119.8(5)
C36 N6 Ru6 123.2(5)
C6 N7 C8 113.9(6)
C7 N8 C8 115.0(6)
C6 N9 C7 115.0(6)
C25 N10 C24 115.3(6)
C25 N11 C26 114.4(6)
C26 N12 C24 115.4(6)
N1 Ru1 C40 115.2(3)
N1 Ru1 C37 119.3(3)
C40 Ru1 C37 81.2(3)
N1 Ru1 C41 90.3(3)
C40 Ru1 C41 37.8(3)
C37 Ru1 C41 67.9(3)
N1 Ru1 C42 91.8(3)
C40 Ru1 C42 69.1(3)
C37 Ru1 C42 37.2(3)
C41 Ru1 C42 38.3(3)
N1 Ru1 C39 153.1(3)
C40 Ru1 C39 38.0(3)
C37 Ru1 C39 68.1(3)
C41 Ru1 C39 67.9(3)
C42 Ru1 C39 80.8(3)
N1 Ru1 C38 157.6(3)
C40 Ru1 C38 68.5(3)
C37 Ru1 C38 38.3(3)
C41 Ru1 C38 80.6(3)
C42 Ru1 C38 68.4(3)
C39 Ru1 C38 37.4(3)
N1 Ru1 Cl1 87.13(16)
C40 Ru1 Cl1 92.2(2)
C37 Ru1 Cl1 153.1(3)
C41 Ru1 Cl1 120.5(2)
C42 Ru1 Cl1 158.8(2)
C39 Ru1 Cl1 90.7(2)
C38 Ru1 Cl1 115.1(3)
N1 Ru1 Cl2 86.71(15)
C40 Ru1 Cl2 156.9(2)
C37 Ru1 Cl2 94.8(2)
C41 Ru1 Cl2 158.0(2)
C42 Ru1 Cl2 120.0(2)
C39 Ru1 Cl2 119.4(2)
C38 Ru1 Cl2 94.2(2)
Cl1 Ru1 Cl2 81.14(6)
N2 Ru2 C47 108.2(3)
N2 Ru2 C44 125.8(3)
C47 Ru2 C44 81.7(3)
N2 Ru2 C45 94.7(3)
C47 Ru2 C45 69.1(3)
C44 Ru2 C45 37.7(3)
N2 Ru2 C46 88.1(3)
C47 Ru2 C46 37.7(3)
C44 Ru2 C46 67.6(3)
C45 Ru2 C46 37.7(3)
N2 Ru2 C43 162.8(2)
C47 Ru2 C43 67.9(3)
C44 Ru2 C43 38.3(3)
C45 Ru2 C43 68.1(3)
C46 Ru2 C43 79.1(3)
N2 Ru2 C48 144.9(2)
C47 Ru2 C48 37.5(3)
C44 Ru2 C48 67.9(3)
C45 Ru2 C48 80.1(3)
C46 Ru2 C48 66.6(3)
C43 Ru2 C48 36.8(3)
N2 Ru2 Cl1 87.03(16)
C47 Ru2 Cl1 96.0(2)
C44 Ru2 Cl1 146.3(2)
C45 Ru2 Cl1 164.87(19)
C46 Ru2 Cl1 127.6(2)
C43 Ru2 Cl1 109.82(19)
C48 Ru2 Cl1 89.8(2)
N2 Ru2 Cl2 88.90(16)
C47 Ru2 Cl2 162.6(2)
C44 Ru2 Cl2 91.1(2)
C45 Ru2 Cl2 113.76(18)
C46 Ru2 Cl2 150.8(2)
C43 Ru2 Cl2 96.7(2)
C48 Ru2 Cl2 125.1(2)
Cl1 Ru2 Cl2 81.27(6)
N3 Ru3 C49 114.0(3)
N3 Ru3 C50 89.4(2)
C49 Ru3 C50 37.4(3)
N3 Ru3 C52 120.5(2)
C49 Ru3 C52 81.5(3)
C50 Ru3 C52 69.0(3)
N3 Ru3 C51 92.4(3)
C49 Ru3 C51 68.3(3)
C50 Ru3 C51 38.3(3)
C52 Ru3 C51 37.9(3)
N3 Ru3 C53 158.7(3)
C49 Ru3 C53 68.0(3)
C50 Ru3 C53 80.5(3)
C52 Ru3 C53 38.2(3)
C51 Ru3 C53 68.1(3)
N3 Ru3 C54 151.7(3)
C49 Ru3 C54 38.0(3)
C50 Ru3 C54 68.0(3)
C52 Ru3 C54 68.4(3)
C51 Ru3 C54 80.5(3)
C53 Ru3 C54 37.1(3)
N3 Ru3 Cl3 87.42(15)
C49 Ru3 Cl3 93.9(2)
C50 Ru3 Cl3 122.1(2)
C52 Ru3 Cl3 151.24(19)
C51 Ru3 Cl3 160.4(2)
C53 Ru3 Cl3 113.9(2)
C54 Ru3 Cl3 90.4(2)
N3 Ru3 Cl4 88.10(16)
C49 Ru3 Cl4 157.3(2)
C50 Ru3 Cl4 156.1(2)
C52 Ru3 Cl4 91.9(2)
C51 Ru3 Cl4 118.1(2)
C53 Ru3 Cl4 93.5(2)
C54 Ru3 Cl4 119.4(2)
Cl3 Ru3 Cl4 81.48(6)
N4 Ru4 C58 119.8(3)
N4 Ru4 C55 115.0(3)
C58 Ru4 C55 81.3(3)
N4 Ru4 C57 92.6(2)
C58 Ru4 C57 37.5(3)
C55 Ru4 C57 68.2(3)
N4 Ru4 C56 90.2(2)
C58 Ru4 C56 68.8(3)
C55 Ru4 C56 37.3(3)
C57 Ru4 C56 38.3(3)
N4 Ru4 C60 153.0(3)
C58 Ru4 C60 68.3(3)
C55 Ru4 C60 38.2(3)
C57 Ru4 C60 80.2(3)
C56 Ru4 C60 68.1(3)
N4 Ru4 C59 157.8(3)
C58 Ru4 C59 38.0(3)
C55 Ru4 C59 68.0(3)
C57 Ru4 C59 67.6(3)
C56 Ru4 C59 80.3(3)
C60 Ru4 C59 37.1(3)
N4 Ru4 Cl4 86.81(15)
C58 Ru4 Cl4 93.1(2)
C55 Ru4 Cl4 157.4(2)
C57 Ru4 Cl4 119.1(2)
C56 Ru4 Cl4 157.0(2)
C60 Ru4 Cl4 119.5(2)
C59 Ru4 Cl4 94.2(2)
N4 Ru4 Cl3 86.50(16)
C58 Ru4 Cl3 152.9(2)
C55 Ru4 Cl3 93.7(2)
C57 Ru4 Cl3 159.5(2)
C56 Ru4 Cl3 121.2(2)
C60 Ru4 Cl3 91.3(2)
C59 Ru4 Cl3 115.6(2)
Cl4 Ru4 Cl3 81.34(6)
N5 Ru5 C63 116.6(3)
N5 Ru5 C66 117.3(3)
C63 Ru5 C66 81.8(3)
N5 Ru5 C64 90.8(3)
C63 Ru5 C64 37.6(3)
C66 Ru5 C64 68.4(3)
N5 Ru5 C65 91.1(3)
C63 Ru5 C65 68.7(3)
C66 Ru5 C65 37.3(3)
C64 Ru5 C65 38.2(3)
N5 Ru5 C62 155.1(3)
C63 Ru5 C62 38.5(3)
C66 Ru5 C62 67.8(3)
C64 Ru5 C62 67.8(3)
C65 Ru5 C62 79.9(3)
N5 Ru5 C61 155.3(3)
C63 Ru5 C61 68.3(3)
C66 Ru5 C61 38.0(3)
C64 Ru5 C61 79.9(3)
C65 Ru5 C61 67.4(3)
C62 Ru5 C61 36.6(3)
N5 Ru5 Cl5 87.67(17)
C63 Ru5 Cl5 155.2(2)
C66 Ru5 Cl5 91.7(2)
C64 Ru5 Cl5 156.7(2)
C65 Ru5 Cl5 118.5(2)
C62 Ru5 Cl5 117.0(2)
C61 Ru5 Cl5 91.9(2)
N5 Ru5 Cl6 87.20(16)
C63 Ru5 Cl6 93.8(2)
C66 Ru5 Cl6 154.5(2)
C64 Ru5 Cl6 121.3(2)
C65 Ru5 Cl6 159.5(2)
C62 Ru5 Cl6 93.2(2)
C61 Ru5 Cl6 117.2(2)
Cl5 Ru5 Cl6 81.87(6)
N6 Ru6 C70 114.9(3)
N6 Ru6 C71 89.6(3)
C70 Ru6 C71 38.1(3)
N6 Ru6 C67 121.0(3)
C70 Ru6 C67 80.5(3)
C71 Ru6 C67 68.3(4)
N6 Ru6 C68 158.8(3)
C70 Ru6 C68 66.8(4)
C71 Ru6 C68 80.0(4)
C67 Ru6 C68 37.8(4)
N6 Ru6 C69 151.4(3)
C70 Ru6 C69 37.0(3)
C71 Ru6 C69 68.0(4)
C67 Ru6 C69 68.3(3)
C68 Ru6 C69 37.2(3)
N6 Ru6 C72 92.8(3)
C70 Ru6 C72 68.6(3)
C71 Ru6 C72 38.2(3)
C67 Ru6 C72 37.5(4)
C68 Ru6 C72 67.6(4)
C69 Ru6 C72 80.6(3)
N6 Ru6 Cl5 86.72(15)
C70 Ru6 Cl5 93.6(2)
C71 Ru6 Cl5 122.0(2)
C67 Ru6 Cl5 151.7(3)
C68 Ru6 Cl5 114.5(3)
C69 Ru6 Cl5 90.3(2)
C72 Ru6 Cl5 160.2(3)
N6 Ru6 Cl6 87.02(16)
C70 Ru6 Cl6 157.5(3)
C71 Ru6 Cl6 155.9(3)
C67 Ru6 Cl6 93.1(3)
C68 Ru6 Cl6 94.9(3)
C69 Ru6 Cl6 120.7(3)
C72 Ru6 Cl6 118.1(2)
Cl5 Ru6 Cl6 81.72(6)
O6 S2 O4 114.7(5)
O6 S2 O5 118.6(6)
O4 S2 O5 117.0(5)
O6 S2 C110 99.9(6)
O4 S2 C110 101.6(7)
O5 S2 C110 100.0(8)
O9 S3 O8 117.8(8)
O9 S3 O7 114.3(10)
O8 S3 O7 112.1(8)
O9 S3 C111 104.9(6)
O8 S3 C111 103.9(6)
O7 S3 C111 101.4(7)
O11 S4 O10 117.7(7)
O11 S4 O12 111.4(5)
O10 S4 O12 116.0(4)
O11 S4 C112 103.3(7)
O10 S4 C112 102.7(4)
O12 S4 C112 103.3(6)
O13 S5 O14 115.3(5)
O13 S5 O15 115.3(4)
O14 S5 O15 114.3(5)
O13 S5 C113 103.7(5)
O14 S5 C113 102.9(3)
O15 S5 C113 103.0(4)

loop_
_geom_bond_atom_site_label_1
_geom_bond_atom_site_label_2
_geom_bond_distance
C1 N1 1.359(9)
C1 C2 1.365(11)
C1 H1 0.9300
C2 C3 1.407(11)
C2 H2 0.9300
C3 C4 1.397(10)
C3 H3 0.9300
C4 C5 1.368(9)
C4 C6 1.484(9)
C5 N1 1.352(8)
C5 H5 0.9300
C6 N9 1.330(8)
C6 N7 1.332(8)
C7 N8 1.330(8)
C7 N9 1.344(8)
C7 C9 1.485(10)
C8 N8 1.337(9)
C8 N7 1.359(8)
C8 C14 1.479(9)
C9 C13 1.381(10)
C9 C10 1.392(9)
C10 N3 1.341(8)
C10 H10 0.9300
C11 N3 1.337(9)
C11 C12 1.365(10)
C11 H11 0.9300
C12 C13 1.383(10)
C12 H12 0.9300
C13 H13 0.9300
C14 C18 1.383(9)
C14 C15 1.391(9)
C15 C16 1.375(10)
C15 H15 0.9300
C16 C17 1.373(10)
C16 H16 0.9300
C17 N5 1.342(8)
C17 H17 0.9300
C18 N5 1.341(8)
C18 H18 0.9300
C19 N2 1.328(9)
C19 C20 1.385(11)
C19 H19 0.9300
C20 C21 1.385(10)
C20 H20 0.9300
C21 C22 1.379(10)
C21 H21 0.9300
C22 C23 1.394(9)
C22 C24 1.486(9)
C23 N2 1.346(8)
C23 H23 0.9300
C24 N10 1.338(8)
C24 N12 1.338(9)
C25 N10 1.323(8)
C25 N11 1.334(9)
C25 C33 1.480(9)
C26 N12 1.336(8)
C26 N11 1.349(8)
C26 C27 1.457(10)
C27 C28 1.390(9)
C27 C31 1.392(9)
C28 C29 1.373(10)
C28 H28 0.9300
C29 C30 1.366(10)
C29 H29 0.9300
C30 N4 1.363(8)
C30 H30 0.9300
C31 N4 1.350(8)
C31 H31 0.9300
C32 N6 1.344(8)
C32 C33 1.382(10)
C32 H32 0.9300
C33 C34 1.408(9)
C34 C35 1.364(10)
C34 H34 0.9300
C35 C36 1.368(10)
C35 H35 0.9300
C36 N6 1.345(8)
C36 H36 0.9300
C37 C42 1.401(11)
C37 C38 1.450(12)
C37 C73 1.504(10)
C37 Ru1 2.186(7)
C38 C39 1.429(11)
C38 C74 1.469(11)
C38 Ru1 2.235(7)
C39 C40 1.437(11)
C39 C75 1.490(12)
C39 Ru1 2.227(7)
C40 C41 1.418(11)
C40 C76 1.493(10)
C40 Ru1 2.180(7)
C41 C42 1.446(10)
C41 C77 1.509(11)
C41 Ru1 2.200(7)
C42 C78 1.508(12)
C42 Ru1 2.204(8)
C43 C48 1.413(10)
C43 C44 1.451(10)
C43 C84 1.519(11)
C43 Ru2 2.235(7)
C44 C45 1.418(10)
C44 C79 1.518(10)
C44 Ru2 2.188(7)
C45 C46 1.434(10)
C45 C80 1.496(10)
C45 Ru2 2.203(7)
C46 C47 1.426(11)
C46 C81 1.526(10)
C46 Ru2 2.233(7)
C47 C48 1.422(11)
C47 C82 1.515(10)
C47 Ru2 2.177(8)
C48 C83 1.504(11)
C48 Ru2 2.237(8)
C49 C50 1.402(11)
C49 C54 1.442(11)
C49 C85 1.511(12)
C49 Ru3 2.178(8)
C50 C51 1.443(12)
C50 C86 1.498(11)
C50 Ru3 2.193(7)
C51 C52 1.429(11)
C51 C87 1.505(11)
C51 Ru3 2.206(7)
C52 C53 1.452(10)
C52 C88 1.489(11)
C52 Ru3 2.195(7)
C53 C54 1.425(11)
C53 C89 1.482(11)
C53 Ru3 2.237(7)
C54 C90 1.491(11)
C54 Ru3 2.242(7)
C55 C56 1.411(11)
C55 C60 1.450(11)
C55 C91 1.500(11)
C55 Ru4 2.200(7)
C56 C57 1.449(11)
C56 C92 1.502(11)
C56 Ru4 2.210(8)
C57 C58 1.416(11)
C57 C93 1.539(11)
C57 Ru4 2.205(8)
C58 C59 1.444(11)
C58 C94 1.498(11)
C58 Ru4 2.194(8)
C59 C60 1.420(11)
C59 C95 1.497(10)
C59 Ru4 2.235(7)
C60 C96 1.493(11)
C60 Ru4 2.228(7)
C61 C62 1.403(11)
C61 C66 1.443(11)
C61 C97 1.497(11)
C61 Ru5 2.240(8)
C62 C63 1.454(11)
C62 C98 1.504(11)
C62 Ru5 2.227(8)
C63 C64 1.413(11)
C63 C99 1.507(10)
C63 Ru5 2.178(8)
C64 C65 1.450(12)
C64 C100 1.514(11)
C64 Ru5 2.205(8)
C65 C66 1.413(12)
C65 C101 1.490(11)
C65 Ru5 2.224(8)
C66 C102 1.480(11)
C66 Ru5 2.190(8)
C67 C72 1.425(14)
C67 C68 1.431(14)
C67 C103 1.514(12)
C67 Ru6 2.202(7)
C68 C69 1.419(13)
C68 C104 1.522(14)
C68 Ru6 2.209(8)
C69 C70 1.401(13)
C69 C105 1.486(13)
C69 Ru6 2.233(8)
C70 C71 1.432(13)
C70 C106 1.513(12)
C70 Ru6 2.185(8)
C71 C72 1.451(12)
C71 C107 1.501(13)
C71 Ru6 2.197(9)
C72 C108 1.471(13)
C72 Ru6 2.235(8)
C73 H73A 0.9600
C73 H73B 0.9600
C73 H73C 0.9600
C74 H74A 0.9600
C74 H74B 0.9600
C74 H74C 0.9600
C75 H75A 0.9600
C75 H75B 0.9600
C75 H75C 0.9600
C76 H76A 0.9600
C76 H76B 0.9600
C76 H76C 0.9600
C77 H77A 0.9600
C77 H77B 0.9600
C77 H77C 0.9600
C78 H78A 0.9600
C78 H78B 0.9600
C78 H78C 0.9600
C79 H79A 0.9600
C79 H79B 0.9600
C79 H79C 0.9600
C80 H80A 0.9600
C80 H80B 0.9600
C80 H80C 0.9600
C81 H81A 0.9600
C81 H81B 0.9600
C81 H81C 0.9600
C82 H82A 0.9600
C82 H82B 0.9600
C82 H82C 0.9600
C83 H83A 0.9600
C83 H83B 0.9600
C83 H83C 0.9600
C84 H84A 0.9600
C84 H84B 0.9600
C84 H84C 0.9600
C85 H85A 0.9600
C85 H85B 0.9600
C85 H85C 0.9600
C86 H86A 0.9600
C86 H86B 0.9600
C86 H86C 0.9600
C87 H87A 0.9600
C87 H87B 0.9600
C87 H87C 0.9600
C88 H88A 0.9600
C88 H88B 0.9600
C88 H88C 0.9600
C89 H89A 0.9600
C89 H89B 0.9600
C89 H89C 0.9600
C90 H90A 0.9600
C90 H90B 0.9600
C90 H90C 0.9600
C91 H91A 0.9600
C91 H91B 0.9600
C91 H91C 0.9600
C92 H92A 0.9600
C92 H92B 0.9600
C92 H92C 0.9600
C93 H93A 0.9600
C93 H93B 0.9600
C93 H93C 0.9600
C94 H94A 0.9600
C94 H94B 0.9600
C94 H94C 0.9600
C95 H95A 0.9600
C95 H95B 0.9600
C95 H95C 0.9600
C96 H96A 0.9600
C96 H96B 0.9600
C96 H96C 0.9600
C97 H97A 0.9600
C97 H97B 0.9600
C97 H97C 0.9600
C98 H98A 0.9600
C98 H98B 0.9600
C98 H98C 0.9600
C99 H99A 0.9600
C99 H99B 0.9600
C99 H99C 0.9600
C100 H10A 0.9600
C100 H10B 0.9600
C100 H10C 0.9600
C101 H10D 0.9600
C101 H10E 0.9600
C101 H10F 0.9600
C102 H10G 0.9600
C102 H10H 0.9600
C102 H10I 0.9600
C103 H10J 0.9600
C103 H10K 0.9600
C103 H10L 0.9600
C104 H10M 0.9600
C104 H10N 0.9600
C104 H10O 0.9600
C105 H10P 0.9600
C105 H10Q 0.9600
C105 H10R 0.9600
C106 H10S 0.9600
C106 H10T 0.9600
C106 H10U 0.9600
C107 H101 0.9600
C107 H102 0.9600
C107 H103 0.9600
C108 H104 0.9600
C108 H105 0.9600
C108 H106 0.9600
C110 F6 1.336(15)
C110 F4 1.345(14)
C110 F5 1.383(16)
C110 S2 1.807(14)
C111 F9 1.245(10)
C111 F8 1.322(11)
C111 F7 1.338(13)
C111 S3 1.763(10)
C112 F10 1.298(16)
C112 F11 1.353(11)
C112 F12 1.401(13)
C112 S4 1.773(11)
C113 F15 1.291(9)
C113 F14 1.313(9)
C113 F13 1.321(9)
C113 S5 1.891(8)
Cl1 Ru2 2.4396(17)
Cl1 Ru1 2.4516(18)
Cl2 Ru1 2.4544(17)
Cl2 Ru2 2.4599(18)
Cl3 Ru3 2.4421(17)
Cl3 Ru4 2.4512(19)
Cl4 Ru4 2.4452(17)
Cl4 Ru3 2.4473(19)
Cl5 Ru5 2.4297(19)
Cl5 Ru6 2.4390(18)
Cl6 Ru6 2.4638(19)
Cl6 Ru5 2.4656(18)
N1 Ru1 2.104(6)
N2 Ru2 2.114(6)
N3 Ru3 2.125(6)
N4 Ru4 2.111(5)
N5 Ru5 2.122(6)
N6 Ru6 2.113(6)
O4 S2 1.434(7)
O5 S2 1.439(7)
O6 S2 1.427(8)
O7 S3 1.416(12)
O8 S3 1.398(8)
O9 S3 1.388(10)
O10 S4 1.418(7)
O11 S4 1.412(8)
O12 S4 1.426(6)
O13 S5 1.412(6)
O14 S5 1.414(6)
O15 S5 1.421(7)

loop_
_geom_torsion_atom_site_label_1
_geom_torsion_atom_site_label_2
_geom_torsion_atom_site_label_3
_geom_torsion_atom_site_label_4
_geom_torsion
N1 C1 C2 C3 5.9(13)
C1 C2 C3 C4 -4.8(13)
C2 C3 C4 C5 2.0(12)
C2 C3 C4 C6 179.5(7)
C3 C4 C5 N1 -0.1(11)
C6 C4 C5 N1 -177.7(6)
C5 C4 C6 N9 -10.9(10)
C3 C4 C6 N9 171.6(7)
C5 C4 C6 N7 168.1(6)
C3 C4 C6 N7 -9.4(11)
N8 C7 C9 C13 -174.3(7)
N9 C7 C9 C13 5.3(10)
N8 C7 C9 C10 4.6(10)
N9 C7 C9 C10 -175.8(6)
C13 C9 C10 N3 0.0(10)
C7 C9 C10 N3 -178.9(6)
N3 C11 C12 C13 1.2(11)
C10 C9 C13 C12 -0.5(11)
C7 C9 C13 C12 178.4(7)
C11 C12 C13 C9 -0.1(11)
N8 C8 C14 C18 167.9(6)
N7 C8 C14 C18 -11.8(9)
N8 C8 C14 C15 -14.5(10)
N7 C8 C14 C15 165.9(7)
C18 C14 C15 C16 1.2(11)
C8 C14 C15 C16 -176.5(7)
C14 C15 C16 C17 -0.3(12)
C15 C16 C17 N5 -0.3(12)
C15 C14 C18 N5 -1.5(11)
C8 C14 C18 N5 176.2(6)
N2 C19 C20 C21 1.4(14)
C19 C20 C21 C22 -2.8(14)
C20 C21 C22 C23 1.3(12)
C20 C21 C22 C24 178.9(8)
C21 C22 C23 N2 1.7(11)
C24 C22 C23 N2 -176.0(6)
C21 C22 C24 N10 -0.7(11)
C23 C22 C24 N10 176.9(6)
C21 C22 C24 N12 177.7(7)
C23 C22 C24 N12 -4.7(10)
N12 C26 C27 C28 9.7(10)
N11 C26 C27 C28 -171.1(7)
N12 C26 C27 C31 -166.5(6)
N11 C26 C27 C31 12.8(9)
C31 C27 C28 C29 -3.2(11)
C26 C27 C28 C29 -179.4(7)
C27 C28 C29 C30 2.0(11)
C28 C29 C30 N4 0.0(11)
C28 C27 C31 N4 2.7(10)
C26 C27 C31 N4 179.0(6)
N6 C32 C33 C34 -1.8(10)
N6 C32 C33 C25 175.6(6)
N10 C25 C33 C32 -6.5(9)
N11 C25 C33 C32 174.8(6)
N10 C25 C33 C34 170.8(7)
N11 C25 C33 C34 -8.0(10)
C32 C33 C34 C35 1.5(11)
C25 C33 C34 C35 -175.7(7)
C33 C34 C35 C36 -0.1(12)
C34 C35 C36 N6 -1.3(12)
C42 C37 C38 C39 -1.7(11)
C73 C37 C38 C39 176.7(7)
Ru1 C37 C38 C39 53.1(6)
C42 C37 C38 C74 177.6(7)
C73 C37 C38 C74 -4.0(11)
Ru1 C37 C38 C74 -127.6(7)
C42 C37 C38 Ru1 -54.8(7)
C73 C37 C38 Ru1 123.6(7)
C37 C38 C39 C40 -1.1(10)
C74 C38 C39 C40 179.7(7)
Ru1 C38 C39 C40 51.1(6)
C37 C38 C39 C75 -178.8(7)
C74 C38 C39 C75 1.9(11)
Ru1 C38 C39 C75 -126.6(7)
C37 C38 C39 Ru1 -52.1(6)
C74 C38 C39 Ru1 128.6(8)
C38 C39 C40 C41 4.1(10)
C75 C39 C40 C41 -178.2(7)
Ru1 C39 C40 C41 56.3(6)
C38 C39 C40 C76 -177.5(7)
C75 C39 C40 C76 0.1(11)
Ru1 C39 C40 C76 -125.3(7)
C38 C39 C40 Ru1 -52.2(6)
C75 C39 C40 Ru1 125.5(7)
C39 C40 C41 C42 -4.5(11)
C76 C40 C41 C42 177.2(7)
Ru1 C40 C41 C42 52.2(6)
C39 C40 C41 C77 178.7(7)
C76 C40 C41 C77 0.4(11)
Ru1 C40 C41 C77 -124.5(7)
C39 C40 C41 Ru1 -56.8(6)
C76 C40 C41 Ru1 124.9(7)
C38 C37 C42 C41 1.4(11)
C73 C37 C42 C41 -177.1(7)
Ru1 C37 C42 C41 -53.7(6)
C38 C37 C42 C78 -176.5(7)
C73 C37 C42 C78 5.1(11)
Ru1 C37 C42 C78 128.4(7)
C38 C37 C42 Ru1 55.1(7)
C73 C37 C42 Ru1 -123.4(7)
C40 C41 C42 C37 1.8(11)
C77 C41 C42 C37 178.5(7)
Ru1 C41 C42 C37 53.7(6)
C40 C41 C42 C78 179.6(7)
C77 C41 C42 C78 -3.6(11)
Ru1 C41 C42 C78 -128.4(7)
C40 C41 C42 Ru1 -51.9(6)
C77 C41 C42 Ru1 124.8(7)
C48 C43 C44 C45 2.9(11)
C84 C43 C44 C45 -178.4(7)
Ru2 C43 C44 C45 55.9(6)
C48 C43 C44 C79 -176.9(7)
C84 C43 C44 C79 1.9(11)
Ru2 C43 C44 C79 -123.9(7)
C48 C43 C44 Ru2 -53.0(6)
C84 C43 C44 Ru2 125.8(7)
C43 C44 C45 C46 -0.7(11)
C79 C44 C45 C46 179.0(7)
Ru2 C44 C45 C46 55.5(6)
C43 C44 C45 C80 178.1(7)
C79 C44 C45 C80 -2.2(11)
Ru2 C44 C45 C80 -125.6(7)
C43 C44 C45 Ru2 -56.3(6)
C79 C44 C45 Ru2 123.5(7)
C44 C45 C46 C47 -5.9(11)
C80 C45 C46 C47 175.3(7)
Ru2 C45 C46 C47 48.8(6)
C44 C45 C46 C81 178.6(7)
C80 C45 C46 C81 -0.2(11)
Ru2 C45 C46 C81 -126.7(7)
C44 C45 C46 Ru2 -54.7(6)
C80 C45 C46 Ru2 126.5(7)
C45 C46 C47 C48 10.4(11)
C81 C46 C47 C48 -174.3(7)
Ru2 C46 C47 C48 59.6(6)
C45 C46 C47 C82 -171.0(7)
C81 C46 C47 C82 4.3(11)
Ru2 C46 C47 C82 -121.8(7)
C45 C46 C47 Ru2 -49.2(6)
C81 C46 C47 Ru2 126.1(7)
C44 C43 C48 C47 1.7(11)
C84 C43 C48 C47 -177.1(7)
Ru2 C43 C48 C47 -50.1(7)
C44 C43 C48 C83 177.7(7)
C84 C43 C48 C83 -1.0(12)
Ru2 C43 C48 C83 125.9(7)
C44 C43 C48 Ru2 51.8(6)
C84 C43 C48 Ru2 -127.0(7)
C46 C47 C48 C43 -8.2(11)
C82 C47 C48 C43 173.2(7)
Ru2 C47 C48 C43 51.2(7)
C46 C47 C48 C83 175.6(7)
C82 C47 C48 C83 -2.9(11)
Ru2 C47 C48 C83 -124.9(7)
C46 C47 C48 Ru2 -59.5(6)
C82 C47 C48 Ru2 121.9(7)
C54 C49 C50 C51 -2.7(11)
C85 C49 C50 C51 178.2(7)
Ru3 C49 C50 C51 53.7(6)
C54 C49 C50 C86 177.1(7)
C85 C49 C50 C86 -1.9(11)
Ru3 C49 C50 C86 -126.4(7)
C54 C49 C50 Ru3 -56.4(7)
C85 C49 C50 Ru3 124.5(7)
C49 C50 C51 C52 -1.1(11)
C86 C50 C51 C52 179.1(7)
Ru3 C50 C51 C52 52.3(6)
C49 C50 C51 C87 177.6(7)
C86 C50 C51 C87 -2.3(11)
Ru3 C50 C51 C87 -129.0(8)
C49 C50 C51 Ru3 -53.4(6)
C86 C50 C51 Ru3 126.7(7)
C50 C51 C52 C53 4.1(11)
C87 C51 C52 C53 -174.6(7)
Ru3 C51 C52 C53 56.3(6)
C50 C51 C52 C88 -178.0(7)
C87 C51 C52 C88 3.3(11)
Ru3 C51 C52 C88 -125.8(7)
C50 C51 C52 Ru3 -52.2(6)
C87 C51 C52 Ru3 129.1(7)
C51 C52 C53 C54 -3.4(10)
C88 C52 C53 C54 178.6(7)
Ru3 C52 C53 C54 52.4(6)
C51 C52 C53 C89 179.2(7)
C88 C52 C53 C89 1.2(10)
Ru3 C52 C53 C89 -125.0(7)
C51 C52 C53 Ru3 -55.8(6)
C88 C52 C53 Ru3 126.2(7)
C52 C53 C54 C49 -0.3(10)
C89 C53 C54 C49 177.0(7)
Ru3 C53 C54 C49 51.1(6)
C52 C53 C54 C90 -179.1(7)
C89 C53 C54 C90 -1.8(11)
Ru3 C53 C54 C90 -127.7(7)
C52 C53 C54 Ru3 -51.4(6)
C89 C53 C54 Ru3 125.9(7)
C50 C49 C54 C53 3.4(11)
C85 C49 C54 C53 -177.5(7)
Ru3 C49 C54 C53 -52.3(6)
C50 C49 C54 C90 -177.8(7)
C85 C49 C54 C90 1.3(11)
Ru3 C49 C54 C90 126.5(7)
C50 C49 C54 Ru3 55.7(7)
C85 C49 C54 Ru3 -125.2(7)
C60 C55 C56 C57 1.7(11)
C91 C55 C56 C57 -178.7(7)
Ru4 C55 C56 C57 -53.4(6)
C60 C55 C56 C92 -178.6(7)
C91 C55 C56 C92 0.9(11)
Ru4 C55 C56 C92 126.3(7)
C60 C55 C56 Ru4 55.1(6)
C91 C55 C56 Ru4 -125.4(7)
C55 C56 C57 C58 0.9(11)
C92 C56 C57 C58 -178.7(7)
Ru4 C56 C57 C58 -52.6(6)
C55 C56 C57 C93 178.1(7)
C92 C56 C57 C93 -1.6(11)
Ru4 C56 C57 C93 124.6(7)
C55 C56 C57 Ru4 53.5(6)
C92 C56 C57 Ru4 -126.1(7)
C56 C57 C58 C59 -3.8(11)
C93 C57 C58 C59 179.1(7)
Ru4 C57 C58 C59 -56.5(6)
C56 C57 C58 C94 177.2(7)
C93 C57 C58 C94 0.1(11)
Ru4 C57 C58 C94 124.5(7)
C56 C57 C58 Ru4 52.7(6)
C93 C57 C58 Ru4 -124.4(7)
C57 C58 C59 C60 4.1(11)
C94 C58 C59 C60 -176.9(7)
Ru4 C58 C59 C60 -52.0(6)
C57 C58 C59 C95 -177.5(7)
C94 C58 C59 C95 1.5(11)
Ru4 C58 C59 C95 126.4(7)
C57 C58 C59 Ru4 56.1(6)
C94 C58 C59 Ru4 -124.9(7)
C58 C59 C60 C55 -1.5(10)
C95 C59 C60 C55 -179.8(7)
Ru4 C59 C60 C55 -52.7(6)
C58 C59 C60 C96 176.1(7)
C95 C59 C60 C96 -2.2(11)
Ru4 C59 C60 C96 124.9(7)
C58 C59 C60 Ru4 51.2(6)
C95 C59 C60 Ru4 -127.1(7)
C56 C55 C60 C59 -1.4(11)
C91 C55 C60 C59 179.0(7)
Ru4 C55 C60 C59 53.6(6)
C56 C55 C60 C96 -179.1(7)
C91 C55 C60 C96 1.4(10)
Ru4 C55 C60 C96 -124.1(6)
C56 C55 C60 Ru4 -55.0(6)
C91 C55 C60 Ru4 125.5(7)
C66 C61 C62 C63 -0.3(12)
C97 C61 C62 C63 -178.7(8)
Ru5 C61 C62 C63 -51.2(7)
C66 C61 C62 C98 177.8(8)
C97 C61 C62 C98 -0.6(13)
Ru5 C61 C62 C98 126.9(8)
C66 C61 C62 Ru5 50.9(7)
C97 C61 C62 Ru5 -127.5(8)
C61 C62 C63 C64 -4.5(12)
C98 C62 C63 C64 177.3(8)
Ru5 C62 C63 C64 -57.2(7)
C61 C62 C63 C99 176.7(8)
C98 C62 C63 C99 -1.5(12)
Ru5 C62 C63 C99 124.0(8)
C61 C62 C63 Ru5 52.7(7)
C98 C62 C63 Ru5 -125.5(8)
C62 C63 C64 C65 4.4(12)
C99 C63 C64 C65 -176.9(7)
Ru5 C63 C64 C65 -53.0(7)
C62 C63 C64 C100 -178.4(8)
C99 C63 C64 C100 0.4(12)
Ru5 C63 C64 C100 124.3(8)
C62 C63 C64 Ru5 57.4(7)
C99 C63 C64 Ru5 -123.9(8)
C63 C64 C65 C66 0.6(12)
C100 C64 C65 C66 -176.7(8)
Ru5 C64 C65 C66 -51.7(7)
C63 C64 C65 C101 -179.3(8)
C100 C64 C65 C101 3.4(12)
Ru5 C64 C65 C101 128.4(8)
C63 C64 C65 Ru5 52.4(7)
C100 C64 C65 Ru5 -124.9(8)
C64 C65 C66 C61 -5.5(12)
C101 C65 C66 C61 174.4(8)
Ru5 C65 C66 C61 -57.3(7)
C64 C65 C66 C102 176.3(8)
C101 C65 C66 C102 -3.8(12)
Ru5 C65 C66 C102 124.5(8)
C64 C65 C66 Ru5 51.8(7)
C101 C65 C66 Ru5 -128.3(8)
C62 C61 C66 C65 5.4(12)
C97 C61 C66 C65 -176.1(8)
Ru5 C61 C66 C65 57.2(7)
C62 C61 C66 C102 -176.4(8)
C97 C61 C66 C102 2.0(12)
Ru5 C61 C66 C102 -124.6(8)
C62 C61 C66 Ru5 -51.9(7)
C97 C61 C66 Ru5 126.6(7)
C72 C67 C68 C69 2.4(12)
C103 C67 C68 C69 -177.1(8)
Ru6 C67 C68 C69 -53.5(7)
C72 C67 C68 C104 -178.8(8)
C103 C67 C68 C104 1.7(12)
Ru6 C67 C68 C104 125.3(8)
C72 C67 C68 Ru6 55.9(7)
C103 C67 C68 Ru6 -123.6(8)
C67 C68 C69 C70 0.4(12)
C104 C68 C69 C70 -178.4(8)
Ru6 C68 C69 C70 -52.5(7)
C67 C68 C69 C105 -179.9(8)
C104 C68 C69 C105 1.3(13)
Ru6 C68 C69 C105 127.2(8)
C67 C68 C69 Ru6 52.9(7)
C104 C68 C69 Ru6 -125.9(8)
C68 C69 C70 C71 -1.7(12)
C105 C69 C70 C71 178.6(8)
Ru6 C69 C70 C71 -54.6(7)
C68 C69 C70 C106 176.8(8)
C105 C69 C70 C106 -2.9(12)
Ru6 C69 C70 C106 123.9(7)
C68 C69 C70 Ru6 52.9(7)
C105 C69 C70 Ru6 -126.9(8)
C69 C70 C71 C72 0.3(12)
C106 C70 C71 C72 -178.2(7)
Ru6 C70 C71 C72 -55.2(7)
C69 C70 C71 C107 -179.1(8)
C106 C70 C71 C107 2.5(12)
Ru6 C70 C71 C107 125.5(8)
C69 C70 C71 Ru6 55.5(7)
C106 C70 C71 Ru6 -123.0(7)
C68 C67 C72 C71 -3.7(11)
C103 C67 C72 C71 175.8(7)
Ru6 C67 C72 C71 51.6(6)
C68 C67 C72 C108 178.4(8)
C103 C67 C72 C108 -2.1(12)
Ru6 C67 C72 C108 -126.2(8)
C68 C67 C72 Ru6 -55.3(7)
C103 C67 C72 Ru6 124.2(7)
C70 C71 C72 C67 2.5(11)
C107 C71 C72 C67 -178.2(8)
Ru6 C71 C72 C67 -51.9(7)
C70 C71 C72 C108 -179.7(8)
C107 C71 C72 C108 -0.3(12)
Ru6 C71 C72 C108 126.0(8)
C70 C71 C72 Ru6 54.3(7)
C107 C71 C72 Ru6 -126.3(8)
C4 C5 N1 C1 1.0(10)
C4 C5 N1 Ru1 -175.7(5)
C2 C1 N1 C5 -3.9(11)
C2 C1 N1 Ru1 172.6(6)
C20 C19 N2 C23 1.7(12)
C20 C19 N2 Ru2 -166.7(7)
C22 C23 N2 C19 -3.2(10)
C22 C23 N2 Ru2 165.7(5)
C12 C11 N3 C10 -1.6(10)
C12 C11 N3 Ru3 167.4(6)
C9 C10 N3 C11 1.0(10)
C9 C10 N3 Ru3 -168.3(5)
C27 C31 N4 C30 -0.8(10)
C27 C31 N4 Ru4 171.2(5)
C29 C30 N4 C31 -0.7(10)
C29 C30 N4 Ru4 -172.3(5)
C14 C18 N5 C17 0.9(10)
C14 C18 N5 Ru5 -165.3(5)
C16 C17 N5 C18 0.1(11)
C16 C17 N5 Ru5 165.8(6)
C33 C32 N6 C36 0.5(10)
C33 C32 N6 Ru6 177.9(5)
C35 C36 N6 C32 1.1(10)
C35 C36 N6 Ru6 -176.2(6)
N9 C6 N7 C8 0.7(10)
C4 C6 N7 C8 -178.2(6)
N8 C8 N7 C6 2.4(10)
C14 C8 N7 C6 -177.9(6)
N9 C7 N8 C8 2.5(10)
C9 C7 N8 C8 -177.9(6)
N7 C8 N8 C7 -3.9(10)
C14 C8 N8 C7 176.4(6)
N7 C6 N9 C7 -2.0(10)
C4 C6 N9 C7 176.9(6)
N8 C7 N9 C6 0.2(10)
C9 C7 N9 C6 -179.4(6)
N11 C25 N10 C24 0.4(10)
C33 C25 N10 C24 -178.3(6)
N12 C24 N10 C25 1.8(10)
C22 C24 N10 C25 -179.9(6)
N10 C25 N11 C26 -1.7(10)
C33 C25 N11 C26 176.9(6)
N12 C26 N11 C25 1.0(10)
C27 C26 N11 C25 -178.2(6)
N11 C26 N12 C24 0.9(10)
C27 C26 N12 C24 -179.9(6)
N10 C24 N12 C26 -2.4(10)
C22 C24 N12 C26 179.3(6)
C5 N1 Ru1 C40 44.1(6)
C1 N1 Ru1 C40 -132.4(5)
C5 N1 Ru1 C37 138.1(5)
C1 N1 Ru1 C37 -38.4(6)
C5 N1 Ru1 C41 73.5(5)
C1 N1 Ru1 C41 -103.0(6)
C5 N1 Ru1 C42 111.8(5)
C1 N1 Ru1 C42 -64.7(6)
C5 N1 Ru1 C39 38.8(8)
C1 N1 Ru1 C39 -137.7(6)
C5 N1 Ru1 C38 138.8(7)
C1 N1 Ru1 C38 -37.7(9)
C5 N1 Ru1 Cl1 -47.0(5)
C1 N1 Ru1 Cl1 136.5(5)
C5 N1 Ru1 Cl2 -128.3(5)
C1 N1 Ru1 Cl2 55.2(5)
C41 C40 Ru1 N1 53.2(5)
C39 C40 Ru1 N1 -176.1(4)
C76 C40 Ru1 N1 -60.6(9)
C41 C40 Ru1 C37 -65.1(5)
C39 C40 Ru1 C37 65.5(5)
C76 C40 Ru1 C37 -179.0(9)
C39 C40 Ru1 C41 130.6(6)
C76 C40 Ru1 C41 -113.9(10)
C41 C40 Ru1 C42 -28.6(4)
C39 C40 Ru1 C42 102.1(5)
C76 C40 Ru1 C42 -142.4(9)
C41 C40 Ru1 C39 -130.6(6)
C76 C40 Ru1 C39 115.5(10)
C41 C40 Ru1 C38 -102.7(5)
C39 C40 Ru1 C38 27.9(5)
C76 C40 Ru1 C38 143.5(9)
C41 C40 Ru1 Cl1 141.1(4)
C39 C40 Ru1 Cl1 -88.3(4)
C76 C40 Ru1 Cl1 27.2(8)
C41 C40 Ru1 Cl2 -146.5(4)
C39 C40 Ru1 Cl2 -15.9(8)
C76 C40 Ru1 Cl2 99.6(8)
C42 C37 Ru1 N1 -47.1(5)
C38 C37 Ru1 N1 179.6(4)
C73 C37 Ru1 N1 66.3(9)
C42 C37 Ru1 C40 67.0(5)
C38 C37 Ru1 C40 -66.4(5)
C73 C37 Ru1 C40 -179.7(9)
C42 C37 Ru1 C41 30.1(5)
C38 C37 Ru1 C41 -103.3(5)
C73 C37 Ru1 C41 143.4(9)
C38 C37 Ru1 C42 -133.4(7)
C73 C37 Ru1 C42 113.3(11)
C42 C37 Ru1 C39 104.2(5)
C38 C37 Ru1 C39 -29.2(4)
C73 C37 Ru1 C39 -142.5(9)
C42 C37 Ru1 C38 133.4(7)
C73 C37 Ru1 C38 -113.3(10)
C42 C37 Ru1 Cl1 144.2(4)
C38 C37 Ru1 Cl1 10.9(7)
C73 C37 Ru1 Cl1 -102.5(9)
C42 C37 Ru1 Cl2 -136.0(4)
C38 C37 Ru1 Cl2 90.7(4)
C73 C37 Ru1 Cl2 -22.6(9)
C40 C41 Ru1 N1 -133.5(4)
C42 C41 Ru1 N1 92.5(5)
C77 C41 Ru1 N1 -21.6(8)
C42 C41 Ru1 C40 -133.9(7)
C77 C41 Ru1 C40 112.0(9)
C40 C41 Ru1 C37 104.7(5)
C42 C41 Ru1 C37 -29.3(5)
C77 C41 Ru1 C37 -143.4(8)
C40 C41 Ru1 C42 133.9(7)
C77 C41 Ru1 C42 -114.1(9)
C40 C41 Ru1 C39 30.3(4)
C42 C41 Ru1 C39 -103.6(5)
C77 C41 Ru1 C39 142.3(8)
C40 C41 Ru1 C38 67.0(5)
C42 C41 Ru1 C38 -67.0(5)
C77 C41 Ru1 C38 179.0(8)
C40 C41 Ru1 Cl1 -46.7(5)
C42 C41 Ru1 Cl1 179.3(4)
C77 C41 Ru1 Cl1 65.3(8)
C40 C41 Ru1 Cl2 144.6(5)
C42 C41 Ru1 Cl2 10.6(8)
C77 C41 Ru1 Cl2 -103.4(8)
C37 C42 Ru1 N1 140.3(5)
C41 C42 Ru1 N1 -88.2(5)
C78 C42 Ru1 N1 25.9(8)
C37 C42 Ru1 C40 -103.3(5)
C41 C42 Ru1 C40 28.2(4)
C78 C42 Ru1 C40 142.3(9)
C41 C42 Ru1 C37 131.5(7)
C78 C42 Ru1 C37 -114.4(10)
C37 C42 Ru1 C41 -131.5(7)
C78 C42 Ru1 C41 114.1(10)
C37 C42 Ru1 C39 -65.7(5)
C41 C42 Ru1 C39 65.8(5)
C78 C42 Ru1 C39 179.9(8)
C37 C42 Ru1 C38 -29.0(5)
C41 C42 Ru1 C38 102.5(5)
C78 C42 Ru1 C38 -143.4(9)
C37 C42 Ru1 Cl1 -133.0(6)
C41 C42 Ru1 Cl1 -1.6(9)
C78 C42 Ru1 Cl1 112.5(8)
C37 C42 Ru1 Cl2 53.1(5)
C41 C42 Ru1 Cl2 -175.4(4)
C78 C42 Ru1 Cl2 -61.3(8)
C38 C39 Ru1 N1 141.8(6)
C40 C39 Ru1 N1 7.7(8)
C75 C39 Ru1 N1 -105.5(9)
C38 C39 Ru1 C40 134.1(7)
C75 C39 Ru1 C40 -113.2(10)
C38 C39 Ru1 C37 29.9(5)
C40 C39 Ru1 C37 -104.2(5)
C75 C39 Ru1 C37 142.6(9)
C38 C39 Ru1 C41 104.0(5)
C40 C39 Ru1 C41 -30.1(4)
C75 C39 Ru1 C41 -143.3(9)
C38 C39 Ru1 C42 66.3(5)
C40 C39 Ru1 C42 -67.8(4)
C75 C39 Ru1 C42 179.0(9)
C40 C39 Ru1 C38 -134.1(7)
C75 C39 Ru1 C38 112.7(10)
C38 C39 Ru1 Cl1 -133.2(5)
C40 C39 Ru1 Cl1 92.7(4)
C75 C39 Ru1 Cl1 -20.5(8)
C38 C39 Ru1 Cl2 -53.0(5)
C40 C39 Ru1 Cl2 172.9(4)
C75 C39 Ru1 Cl2 59.7(9)
C39 C38 Ru1 N1 -132.7(7)
C37 C38 Ru1 N1 -1.0(9)
C74 C38 Ru1 N1 111.5(11)
C39 C38 Ru1 C40 -28.4(5)
C37 C38 Ru1 C40 103.4(5)
C74 C38 Ru1 C40 -144.2(11)
C39 C38 Ru1 C37 -131.8(7)
C74 C38 Ru1 C37 112.5(11)
C39 C38 Ru1 C41 -65.7(5)
C37 C38 Ru1 C41 66.1(5)
C74 C38 Ru1 C41 178.5(11)
C39 C38 Ru1 C42 -103.6(5)
C37 C38 Ru1 C42 28.2(4)
C74 C38 Ru1 C42 140.7(11)
C37 C38 Ru1 C39 131.8(7)
C74 C38 Ru1 C39 -115.8(12)
C39 C38 Ru1 Cl1 53.6(5)
C37 C38 Ru1 Cl1 -174.6(4)
C74 C38 Ru1 Cl1 -62.1(10)
C39 C38 Ru1 Cl2 135.8(5)
C37 C38 Ru1 Cl2 -92.4(4)
C74 C38 Ru1 Cl2 20.0(10)
Ru2 Cl1 Ru1 N1 -84.94(15)
Ru2 Cl1 Ru1 C40 159.9(2)
Ru2 Cl1 Ru1 C37 85.2(4)
Ru2 Cl1 Ru1 C41 -173.6(2)
Ru2 Cl1 Ru1 C42 -172.5(6)
Ru2 Cl1 Ru1 C39 121.9(2)
Ru2 Cl1 Ru1 C38 92.6(2)
Ru2 Cl1 Ru1 Cl2 2.17(6)
Ru2 Cl2 Ru1 N1 85.45(16)
Ru2 Cl2 Ru1 C40 -76.7(5)
Ru2 Cl2 Ru1 C37 -155.4(3)
Ru2 Cl2 Ru1 C41 168.0(6)
Ru2 Cl2 Ru1 C42 175.6(3)
Ru2 Cl2 Ru1 C39 -87.9(2)
Ru2 Cl2 Ru1 C38 -117.0(3)
Ru2 Cl2 Ru1 Cl1 -2.15(6)
C19 N2 Ru2 C47 131.2(6)
C23 N2 Ru2 C47 -37.2(6)
C19 N2 Ru2 C44 38.3(7)
C23 N2 Ru2 C44 -130.0(5)
C19 N2 Ru2 C45 61.6(6)
C23 N2 Ru2 C45 -106.8(5)
C19 N2 Ru2 C46 98.7(6)
C23 N2 Ru2 C46 -69.6(5)
C19 N2 Ru2 C43 57.3(11)
C23 N2 Ru2 C43 -111.0(9)
C19 N2 Ru2 C48 141.1(6)
C23 N2 Ru2 C48 -27.3(7)
C19 N2 Ru2 Cl1 -133.5(6)
C23 N2 Ru2 Cl1 58.2(5)
C19 N2 Ru2 Cl2 -52.2(6)
C23 N2 Ru2 Cl2 139.5(5)
C48 C47 Ru2 N2 170.6(4)
C46 C47 Ru2 N2 -61.2(5)
C82 C47 Ru2 N2 54.4(7)
C48 C47 Ru2 C44 -64.3(5)
C46 C47 Ru2 C44 63.8(5)
C82 C47 Ru2 C44 179.5(7)
C48 C47 Ru2 C45 -101.2(5)
C46 C47 Ru2 C45 27.0(4)
C82 C47 Ru2 C45 142.6(8)
C48 C47 Ru2 C46 -128.2(7)
C82 C47 Ru2 C46 115.6(9)
C48 C47 Ru2 C43 -27.2(4)
C46 C47 Ru2 C43 101.0(5)
C82 C47 Ru2 C43 -143.4(8)
C46 C47 Ru2 C48 128.2(7)
C82 C47 Ru2 C48 -116.2(9)
C48 C47 Ru2 Cl1 81.8(4)
C46 C47 Ru2 Cl1 -150.0(4)
C82 C47 Ru2 Cl1 -34.4(7)
C48 C47 Ru2 Cl2 1.9(10)
C46 C47 Ru2 Cl2 130.1(6)
C82 C47 Ru2 Cl2 -114.3(8)
C45 C44 Ru2 N2 40.0(5)
C43 C44 Ru2 N2 171.1(4)
C79 C44 Ru2 N2 -74.7(7)
C45 C44 Ru2 C47 -66.4(5)
C43 C44 Ru2 C47 64.6(5)
C79 C44 Ru2 C47 178.8(7)
C43 C44 Ru2 C45 131.1(6)
C79 C44 Ru2 C45 -114.8(9)
C45 C44 Ru2 C46 -30.0(4)
C43 C44 Ru2 C46 101.1(5)
C79 C44 Ru2 C46 -144.8(8)
C45 C44 Ru2 C43 -131.1(6)
C79 C44 Ru2 C43 114.2(8)
C45 C44 Ru2 C48 -102.8(5)
C43 C44 Ru2 C48 28.3(4)
C79 C44 Ru2 C48 142.5(7)
C45 C44 Ru2 Cl1 -154.8(3)
C43 C44 Ru2 Cl1 -23.8(6)
C79 C44 Ru2 Cl1 90.4(7)
C45 C44 Ru2 Cl2 129.4(4)
C43 C44 Ru2 Cl2 -99.5(4)
C79 C44 Ru2 Cl2 14.7(7)
C44 C45 Ru2 N2 -148.4(4)
C46 C45 Ru2 N2 80.7(4)
C80 C45 Ru2 N2 -35.0(7)
C44 C45 Ru2 C47 103.9(5)
C46 C45 Ru2 C47 -27.0(4)
C80 C45 Ru2 C47 -142.7(8)
C46 C45 Ru2 C44 -130.9(7)
C80 C45 Ru2 C44 113.4(8)
C44 C45 Ru2 C46 130.9(7)
C80 C45 Ru2 C46 -115.7(9)
C44 C45 Ru2 C43 30.2(4)
C46 C45 Ru2 C43 -100.7(5)
C80 C45 Ru2 C43 143.6(7)
C44 C45 Ru2 C48 66.6(5)
C46 C45 Ru2 C48 -64.3(5)
C80 C45 Ru2 C48 180.0(7)
C44 C45 Ru2 Cl1 115.4(7)
C46 C45 Ru2 Cl1 -15.5(11)
C80 C45 Ru2 Cl1 -131.2(7)
C44 C45 Ru2 Cl2 -57.6(5)
C46 C45 Ru2 Cl2 171.6(4)
C80 C45 Ru2 Cl2 55.9(7)
C47 C46 Ru2 N2 123.6(5)
C45 C46 Ru2 N2 -100.3(4)
C81 C46 Ru2 N2 10.4(8)
C45 C46 Ru2 C47 136.1(7)
C81 C46 Ru2 C47 -113.2(9)
C47 C46 Ru2 C44 -106.1(5)
C45 C46 Ru2 C44 30.0(4)
C81 C46 Ru2 C44 140.7(8)
C47 C46 Ru2 C45 -136.1(7)
C81 C46 Ru2 C45 110.7(9)
C47 C46 Ru2 C43 -67.9(5)
C45 C46 Ru2 C43 68.2(5)
C81 C46 Ru2 C43 178.9(8)
C47 C46 Ru2 C48 -31.5(4)
C45 C46 Ru2 C48 104.7(5)
C81 C46 Ru2 C48 -144.6(8)
C47 C46 Ru2 Cl1 38.8(5)
C45 C46 Ru2 Cl1 175.0(4)
C81 C46 Ru2 Cl1 -74.3(8)
C47 C46 Ru2 Cl2 -152.1(4)
C45 C46 Ru2 Cl2 -16.0(7)
C81 C46 Ru2 Cl2 94.7(8)
C48 C43 Ru2 N2 107.7(9)
C44 C43 Ru2 N2 -25.2(11)
C84 C43 Ru2 N2 -136.7(8)
C48 C43 Ru2 C47 27.7(4)
C44 C43 Ru2 C47 -105.2(5)
C84 C43 Ru2 C47 143.2(8)
C48 C43 Ru2 C44 132.9(7)
C84 C43 Ru2 C44 -111.5(9)
C48 C43 Ru2 C45 103.1(5)
C44 C43 Ru2 C45 -29.8(4)
C84 C43 Ru2 C45 -141.3(8)
C48 C43 Ru2 C46 65.3(5)
C44 C43 Ru2 C46 -67.5(4)
C84 C43 Ru2 C46 -179.1(8)
C44 C43 Ru2 C48 -132.9(7)
C84 C43 Ru2 C48 115.6(9)
C48 C43 Ru2 Cl1 -60.8(4)
C44 C43 Ru2 Cl1 166.3(4)
C84 C43 Ru2 Cl1 54.7(7)
C48 C43 Ru2 Cl2 -143.9(4)
C44 C43 Ru2 Cl2 83.2(4)
C84 C43 Ru2 Cl2 -28.4(7)
C43 C48 Ru2 N2 -150.7(4)
C47 C48 Ru2 N2 -15.6(7)
C83 C48 Ru2 N2 95.1(8)
C43 C48 Ru2 C47 -135.1(7)
C83 C48 Ru2 C47 110.7(9)
C43 C48 Ru2 C44 -29.3(4)
C47 C48 Ru2 C44 105.8(5)
C83 C48 Ru2 C44 -143.5(8)
C43 C48 Ru2 C45 -66.6(4)
C47 C48 Ru2 C45 68.5(5)
C83 C48 Ru2 C45 179.3(8)
C43 C48 Ru2 C46 -103.5(5)
C47 C48 Ru2 C46 31.6(4)
C83 C48 Ru2 C46 142.3(8)
C47 C48 Ru2 C43 135.1(7)
C83 C48 Ru2 C43 -114.2(9)
C43 C48 Ru2 Cl1 124.8(4)
C47 C48 Ru2 Cl1 -100.1(4)
C83 C48 Ru2 Cl1 10.6(7)
C43 C48 Ru2 Cl2 45.6(5)
C47 C48 Ru2 Cl2 -179.3(4)
C83 C48 Ru2 Cl2 -68.6(8)
Ru1 Cl1 Ru2 N2 87.18(16)
Ru1 Cl1 Ru2 C47 -164.9(2)
Ru1 Cl1 Ru2 C44 -80.8(4)
Ru1 Cl1 Ru2 C45 -175.6(8)
Ru1 Cl1 Ru2 C46 172.5(3)
Ru1 Cl1 Ru2 C43 -96.2(2)
Ru1 Cl1 Ru2 C48 -127.8(2)
Ru1 Cl1 Ru2 Cl2 -2.16(6)
Ru1 Cl2 Ru2 N2 -85.01(16)
Ru1 Cl2 Ru2 C47 84.3(7)
Ru1 Cl2 Ru2 C44 149.2(2)
Ru1 Cl2 Ru2 C45 -179.7(2)
Ru1 Cl2 Ru2 C46 -169.1(4)
Ru1 Cl2 Ru2 C43 111.26(19)
Ru1 Cl2 Ru2 C48 85.7(3)
Ru1 Cl2 Ru2 Cl1 2.16(6)
C11 N3 Ru3 C49 -126.4(5)
C10 N3 Ru3 C49 42.4(6)
C11 N3 Ru3 C50 -97.3(6)
C10 N3 Ru3 C50 71.6(5)
C11 N3 Ru3 C52 -32.2(6)
C10 N3 Ru3 C52 136.7(5)
C11 N3 Ru3 C51 -59.1(6)
C10 N3 Ru3 C51 109.8(5)
C11 N3 Ru3 C53 -35.8(10)
C10 N3 Ru3 C53 133.1(7)
C11 N3 Ru3 C54 -133.4(6)
C10 N3 Ru3 C54 35.5(8)
C11 N3 Ru3 Cl3 140.5(5)
C10 N3 Ru3 Cl3 -50.7(5)
C11 N3 Ru3 Cl4 58.9(5)
C10 N3 Ru3 Cl4 -132.2(5)
C50 C49 Ru3 N3 53.2(5)
C54 C49 Ru3 N3 -174.6(4)
C85 C49 Ru3 N3 -60.5(9)
C54 C49 Ru3 C50 132.1(7)
C85 C49 Ru3 C50 -113.7(10)
C50 C49 Ru3 C52 -66.4(5)
C54 C49 Ru3 C52 65.7(5)
C85 C49 Ru3 C52 179.8(9)
C50 C49 Ru3 C51 -29.5(5)
C54 C49 Ru3 C51 102.7(5)
C85 C49 Ru3 C51 -143.2(9)
C50 C49 Ru3 C53 -103.7(5)
C54 C49 Ru3 C53 28.4(4)
C85 C49 Ru3 C53 142.6(9)
C50 C49 Ru3 C54 -132.1(7)
C85 C49 Ru3 C54 114.1(10)
C50 C49 Ru3 Cl3 142.1(4)
C54 C49 Ru3 Cl3 -85.8(4)
C85 C49 Ru3 Cl3 28.4(8)
C50 C49 Ru3 Cl4 -140.8(5)
C54 C49 Ru3 Cl4 -8.6(8)
C85 C49 Ru3 Cl4 105.5(9)
C49 C50 Ru3 N3 -133.0(5)
C51 C50 Ru3 N3 94.6(5)
C86 C50 Ru3 N3 -18.7(9)
C51 C50 Ru3 C49 -132.4(7)
C86 C50 Ru3 C49 114.3(11)
C49 C50 Ru3 C52 103.9(5)
C51 C50 Ru3 C52 -28.6(4)
C86 C50 Ru3 C52 -141.9(9)
C49 C50 Ru3 C51 132.4(7)
C86 C50 Ru3 C51 -113.3(10)
C49 C50 Ru3 C53 65.9(5)
C51 C50 Ru3 C53 -66.5(5)
C86 C50 Ru3 C53 -179.8(9)
C49 C50 Ru3 C54 29.5(5)
C51 C50 Ru3 C54 -102.9(5)
C86 C50 Ru3 C54 143.8(10)
C49 C50 Ru3 Cl3 -46.4(5)
C51 C50 Ru3 Cl3 -178.8(4)
C86 C50 Ru3 Cl3 67.9(9)
C49 C50 Ru3 Cl4 143.0(5)
C51 C50 Ru3 Cl4 10.5(8)
C86 C50 Ru3 Cl4 -102.8(9)
C51 C52 Ru3 N3 -47.4(5)
C53 C52 Ru3 N3 -177.9(4)
C88 C52 Ru3 N3 67.9(8)
C51 C52 Ru3 C49 65.5(5)
C53 C52 Ru3 C49 -65.0(5)
C88 C52 Ru3 C49 -179.3(8)
C51 C52 Ru3 C50 28.9(5)
C53 C52 Ru3 C50 -101.7(5)
C88 C52 Ru3 C50 144.1(8)
C53 C52 Ru3 C51 -130.5(7)
C88 C52 Ru3 C51 115.3(9)
C51 C52 Ru3 C53 130.5(7)
C88 C52 Ru3 C53 -114.2(9)
C51 C52 Ru3 C54 102.6(5)
C53 C52 Ru3 C54 -27.9(4)
C88 C52 Ru3 C54 -142.1(8)
C51 C52 Ru3 Cl3 147.9(4)
C53 C52 Ru3 Cl3 17.4(7)
C88 C52 Ru3 Cl3 -96.8(8)
C51 C52 Ru3 Cl4 -136.3(4)
C53 C52 Ru3 Cl4 93.2(4)
C88 C52 Ru3 Cl4 -21.1(7)
C52 C51 Ru3 N3 140.6(4)
C50 C51 Ru3 N3 -86.0(5)
C87 C51 Ru3 N3 27.9(9)
C52 C51 Ru3 C49 -104.5(5)
C50 C51 Ru3 C49 28.8(4)
C87 C51 Ru3 C49 142.8(10)
C52 C51 Ru3 C50 -133.3(7)
C87 C51 Ru3 C50 113.9(11)
C50 C51 Ru3 C52 133.3(7)
C87 C51 Ru3 C52 -112.7(11)
C52 C51 Ru3 C53 -30.5(4)
C50 C51 Ru3 C53 102.9(5)
C87 C51 Ru3 C53 -143.2(10)
C52 C51 Ru3 C54 -66.9(5)
C50 C51 Ru3 C54 66.4(5)
C87 C51 Ru3 C54 -179.7(10)
C52 C51 Ru3 Cl3 -130.3(6)
C50 C51 Ru3 Cl3 3.0(9)
C87 C51 Ru3 Cl3 117.0(9)
C52 C51 Ru3 Cl4 51.5(5)
C50 C51 Ru3 Cl4 -175.2(4)
C87 C51 Ru3 Cl4 -61.3(10)
C54 C53 Ru3 N3 -128.9(7)
C52 C53 Ru3 N3 5.0(10)
C89 C53 Ru3 N3 114.6(9)
C54 C53 Ru3 C49 -29.1(5)
C52 C53 Ru3 C49 104.7(5)
C89 C53 Ru3 C49 -145.7(9)
C54 C53 Ru3 C50 -65.9(5)
C52 C53 Ru3 C50 68.0(5)
C89 C53 Ru3 C50 177.6(8)
C54 C53 Ru3 C52 -133.9(7)
C89 C53 Ru3 C52 109.6(9)
C54 C53 Ru3 C51 -103.7(5)
C52 C53 Ru3 C51 30.2(5)
C89 C53 Ru3 C51 139.8(9)
C52 C53 Ru3 C54 133.9(7)
C89 C53 Ru3 C54 -116.5(10)
C54 C53 Ru3 Cl3 55.2(5)
C52 C53 Ru3 Cl3 -170.9(4)
C89 C53 Ru3 Cl3 -61.4(8)
C54 C53 Ru3 Cl4 137.4(4)
C52 C53 Ru3 Cl4 -88.7(4)
C89 C53 Ru3 Cl4 20.9(8)
C53 C54 Ru3 N3 143.3(5)
C49 C54 Ru3 N3 10.4(8)
C90 C54 Ru3 N3 -99.8(9)
C53 C54 Ru3 C49 132.9(7)
C90 C54 Ru3 C49 -110.1(10)
C53 C54 Ru3 C50 103.9(5)
C49 C54 Ru3 C50 -29.1(5)
C90 C54 Ru3 C50 -139.2(9)
C53 C54 Ru3 C52 28.7(4)
C49 C54 Ru3 C52 -104.3(5)
C90 C54 Ru3 C52 145.6(9)
C53 C54 Ru3 C51 66.1(5)
C49 C54 Ru3 C51 -66.8(5)
C90 C54 Ru3 C51 -177.0(9)
C49 C54 Ru3 C53 -132.9(7)
C90 C54 Ru3 C53 116.9(10)
C53 C54 Ru3 Cl3 -131.3(4)
C49 C54 Ru3 Cl3 95.7(4)
C90 C54 Ru3 Cl3 -14.4(9)
C53 C54 Ru3 Cl4 -50.9(5)
C49 C54 Ru3 Cl4 176.2(4)
C90 C54 Ru3 Cl4 66.1(9)
Ru4 Cl3 Ru3 N3 -86.84(16)
Ru4 Cl3 Ru3 C49 159.3(2)
Ru4 Cl3 Ru3 C50 -174.6(2)
Ru4 Cl3 Ru3 C52 80.0(4)
Ru4 Cl3 Ru3 C51 -176.8(6)
Ru4 Cl3 Ru3 C53 91.7(2)
Ru4 Cl3 Ru3 C54 121.4(2)
Ru4 Cl3 Ru3 Cl4 1.63(6)
Ru4 Cl4 Ru3 N3 86.04(15)
Ru4 Cl4 Ru3 C49 -81.2(6)
Ru4 Cl4 Ru3 C50 170.4(5)
Ru4 Cl4 Ru3 C52 -153.50(19)
Ru4 Cl4 Ru3 C51 177.8(2)
Ru4 Cl4 Ru3 C53 -115.2(2)
Ru4 Cl4 Ru3 C54 -87.3(2)
Ru4 Cl4 Ru3 Cl3 -1.63(6)
C31 N4 Ru4 C58 -131.4(5)
C30 N4 Ru4 C58 40.2(6)
C31 N4 Ru4 C55 -37.1(6)
C30 N4 Ru4 C55 134.5(5)
C31 N4 Ru4 C57 -104.2(5)
C30 N4 Ru4 C57 67.4(5)
C31 N4 Ru4 C56 -65.9(5)
C30 N4 Ru4 C56 105.7(6)
C31 N4 Ru4 C60 -30.7(8)
C30 N4 Ru4 C60 140.9(6)
C31 N4 Ru4 C59 -129.9(7)
C30 N4 Ru4 C59 41.7(9)
C31 N4 Ru4 Cl4 136.9(5)
C30 N4 Ru4 Cl4 -51.5(5)
C31 N4 Ru4 Cl3 55.4(5)
C30 N4 Ru4 Cl3 -133.1(5)
C57 C58 Ru4 N4 48.6(5)
C59 C58 Ru4 N4 179.1(4)
C94 C58 Ru4 N4 -67.1(8)
C57 C58 Ru4 C55 -65.3(5)
C59 C58 Ru4 C55 65.2(5)
C94 C58 Ru4 C55 179.0(8)
C59 C58 Ru4 C57 130.4(7)
C94 C58 Ru4 C57 -115.7(9)
C57 C58 Ru4 C56 -28.7(4)
C59 C58 Ru4 C56 101.7(5)
C94 C58 Ru4 C56 -144.5(8)
C57 C58 Ru4 C60 -102.6(5)
C59 C58 Ru4 C60 27.8(4)
C94 C58 Ru4 C60 141.6(8)
C57 C58 Ru4 C59 -130.4(7)
C94 C58 Ru4 C59 113.8(9)
C57 C58 Ru4 Cl4 136.7(4)
C59 C58 Ru4 Cl4 -92.8(4)
C94 C58 Ru4 Cl4 21.0(8)
C57 C58 Ru4 Cl3 -146.3(4)
C59 C58 Ru4 Cl3 -15.9(7)
C94 C58 Ru4 Cl3 98.0(8)
C56 C55 Ru4 N4 -52.7(5)
C60 C55 Ru4 N4 175.3(4)
C91 C55 Ru4 N4 63.3(8)
C56 C55 Ru4 C58 66.3(5)
C60 C55 Ru4 C58 -65.7(5)
C91 C55 Ru4 C58 -177.8(8)
C56 C55 Ru4 C57 29.7(4)
C60 C55 Ru4 C57 -102.3(5)
C91 C55 Ru4 C57 145.6(8)
C60 C55 Ru4 C56 -132.0(7)
C91 C55 Ru4 C56 115.9(9)
C56 C55 Ru4 C60 132.0(7)
C91 C55 Ru4 C60 -112.1(10)
C56 C55 Ru4 C59 103.4(5)
C60 C55 Ru4 C59 -28.6(4)
C91 C55 Ru4 C59 -140.7(9)
C56 C55 Ru4 Cl4 143.3(5)
C60 C55 Ru4 Cl4 11.3(9)
C91 C55 Ru4 Cl4 -100.8(8)
C56 C55 Ru4 Cl3 -140.5(4)
C60 C55 Ru4 Cl3 87.5(4)
C91 C55 Ru4 Cl3 -24.6(8)
C58 C57 Ru4 N4 -139.3(4)
C56 C57 Ru4 N4 87.0(4)
C93 C57 Ru4 N4 -25.8(8)
C56 C57 Ru4 C58 -133.7(6)
C93 C57 Ru4 C58 113.5(9)
C58 C57 Ru4 C55 104.7(5)
C56 C57 Ru4 C55 -29.0(4)
C93 C57 Ru4 C55 -141.7(8)
C58 C57 Ru4 C56 133.7(6)
C93 C57 Ru4 C56 -112.8(9)
C58 C57 Ru4 C60 66.9(5)
C56 C57 Ru4 C60 -66.8(4)
C93 C57 Ru4 C60 -179.6(8)
C58 C57 Ru4 C59 30.5(4)
C56 C57 Ru4 C59 -103.2(5)
C93 C57 Ru4 C59 144.0(8)
C58 C57 Ru4 Cl4 -51.5(5)
C56 C57 Ru4 Cl4 174.8(4)
C93 C57 Ru4 Cl4 62.0(8)
C58 C57 Ru4 Cl3 133.8(5)
C56 C57 Ru4 Cl3 0.1(8)
C93 C57 Ru4 Cl3 -112.7(8)
C55 C56 Ru4 N4 133.9(5)
C57 C56 Ru4 N4 -94.0(4)
C92 C56 Ru4 N4 20.5(9)
C55 C56 Ru4 C58 -104.0(5)
C57 C56 Ru4 C58 28.2(4)
C92 C56 Ru4 C58 142.6(9)
C57 C56 Ru4 C55 132.1(7)
C92 C56 Ru4 C55 -113.4(10)
C55 C56 Ru4 C57 -132.1(7)
C92 C56 Ru4 C57 114.4(10)
C55 C56 Ru4 C60 -29.7(4)
C57 C56 Ru4 C60 102.4(5)
C92 C56 Ru4 C60 -143.1(10)
C55 C56 Ru4 C59 -66.2(5)
C57 C56 Ru4 C59 65.9(4)
C92 C56 Ru4 C59 -179.6(9)
C55 C56 Ru4 Cl4 -144.0(5)
C57 C56 Ru4 Cl4 -11.8(8)
C92 C56 Ru4 Cl4 102.6(9)
C55 C56 Ru4 Cl3 47.9(5)
C57 C56 Ru4 Cl3 -180.0(3)
C92 C56 Ru4 Cl3 -65.5(9)
C59 C60 Ru4 N4 -141.9(5)
C55 C60 Ru4 N4 -9.3(8)
C96 C60 Ru4 N4 101.4(8)
C59 C60 Ru4 C58 -28.5(4)
C55 C60 Ru4 C58 104.1(5)
C96 C60 Ru4 C58 -145.2(8)
C59 C60 Ru4 C55 -132.6(7)
C96 C60 Ru4 C55 110.7(9)
C59 C60 Ru4 C57 -65.6(5)
C55 C60 Ru4 C57 67.0(5)
C96 C60 Ru4 C57 177.7(8)
C59 C60 Ru4 C56 -103.5(5)
C55 C60 Ru4 C56 29.1(5)
C96 C60 Ru4 C56 139.8(8)
C55 C60 Ru4 C59 132.6(7)
C96 C60 Ru4 C59 -116.7(9)
C59 C60 Ru4 Cl4 52.4(5)
C55 C60 Ru4 Cl4 -175.1(4)
C96 C60 Ru4 Cl4 -64.3(8)
C59 C60 Ru4 Cl3 133.2(4)
C55 C60 Ru4 Cl3 -94.3(4)
C96 C60 Ru4 Cl3 16.5(7)
C60 C59 Ru4 N4 132.0(6)
C58 C59 Ru4 N4 -2.1(9)
C95 C59 Ru4 N4 -111.5(9)
C60 C59 Ru4 C58 134.1(7)
C95 C59 Ru4 C58 -109.4(10)
C60 C59 Ru4 C55 29.4(5)
C58 C59 Ru4 C55 -104.6(5)
C95 C59 Ru4 C55 146.0(9)
C60 C59 Ru4 C57 104.0(5)
C58 C59 Ru4 C57 -30.1(4)
C95 C59 Ru4 C57 -139.5(9)
C60 C59 Ru4 C56 66.2(5)
C58 C59 Ru4 C56 -67.9(5)
C95 C59 Ru4 C56 -177.2(9)
C58 C59 Ru4 C60 -134.1(7)
C95 C59 Ru4 C60 116.6(10)
C60 C59 Ru4 Cl4 -136.3(4)
C58 C59 Ru4 Cl4 89.7(4)
C95 C59 Ru4 Cl4 -19.7(8)
C60 C59 Ru4 Cl3 -53.9(5)
C58 C59 Ru4 Cl3 172.1(4)
C95 C59 Ru4 Cl3 62.7(8)
Ru3 Cl4 Ru4 N4 -85.32(16)
Ru3 Cl4 Ru4 C58 155.0(2)
Ru3 Cl4 Ru4 C55 80.2(6)
Ru3 Cl4 Ru4 C57 -176.5(2)
Ru3 Cl4 Ru4 C56 -168.1(5)
Ru3 Cl4 Ru4 C60 88.2(2)
Ru3 Cl4 Ru4 C59 116.9(2)
Ru3 Cl4 Ru4 Cl3 1.63(6)
Ru3 Cl3 Ru4 N4 85.67(16)
Ru3 Cl3 Ru4 C58 -81.4(5)
Ru3 Cl3 Ru4 C55 -159.5(2)
Ru3 Cl3 Ru4 C57 173.7(5)
Ru3 Cl3 Ru4 C56 173.7(2)
Ru3 Cl3 Ru4 C60 -121.3(2)
Ru3 Cl3 Ru4 C59 -92.1(2)
Ru3 Cl3 Ru4 Cl4 -1.63(6)
C18 N5 Ru5 C63 124.8(5)
C17 N5 Ru5 C63 -40.9(6)
C18 N5 Ru5 C66 30.3(6)
C17 N5 Ru5 C66 -135.3(5)
C18 N5 Ru5 C64 96.3(5)
C17 N5 Ru5 C64 -69.3(6)
C18 N5 Ru5 C65 58.1(5)
C17 N5 Ru5 C65 -107.5(6)
C18 N5 Ru5 C62 126.1(7)
C17 N5 Ru5 C62 -39.5(9)
C18 N5 Ru5 C61 29.2(9)
C17 N5 Ru5 C61 -136.4(7)
C18 N5 Ru5 Cl5 -60.4(5)
C17 N5 Ru5 Cl5 134.0(5)
C18 N5 Ru5 Cl6 -142.4(5)
C17 N5 Ru5 Cl6 52.0(5)
C64 C63 Ru5 N5 -51.4(5)
C62 C63 Ru5 N5 179.1(4)
C99 C63 Ru5 N5 63.5(9)
C64 C63 Ru5 C66 65.1(5)
C62 C63 Ru5 C66 -64.5(5)
C99 C63 Ru5 C66 179.9(9)
C62 C63 Ru5 C64 -129.6(7)
C99 C63 Ru5 C64 114.8(10)
C64 C63 Ru5 C65 28.8(5)
C62 C63 Ru5 C65 -100.8(5)
C99 C63 Ru5 C65 143.6(9)
C64 C63 Ru5 C62 129.6(7)
C99 C63 Ru5 C62 -115.6(10)
C64 C63 Ru5 C61 102.0(5)
C62 C63 Ru5 C61 -27.6(4)
C99 C63 Ru5 C61 -143.2(9)
C64 C63 Ru5 Cl5 141.0(5)
C62 C63 Ru5 Cl5 11.4(8)
C99 C63 Ru5 Cl5 -104.2(8)
C64 C63 Ru5 Cl6 -140.1(4)
C62 C63 Ru5 Cl6 90.3(4)
C99 C63 Ru5 Cl6 -25.3(8)
C65 C66 Ru5 N5 50.3(5)
C61 C66 Ru5 N5 -179.3(4)
C102 C66 Ru5 N5 -64.2(9)
C65 C66 Ru5 C63 -65.5(5)
C61 C66 Ru5 C63 65.0(5)
C102 C66 Ru5 C63 -179.9(9)
C65 C66 Ru5 C64 -29.0(5)
C61 C66 Ru5 C64 101.5(5)
C102 C66 Ru5 C64 -143.4(10)
C61 C66 Ru5 C65 130.5(7)
C102 C66 Ru5 C65 -114.4(11)
C65 C66 Ru5 C62 -102.9(5)
C61 C66 Ru5 C62 27.6(4)
C102 C66 Ru5 C62 142.7(9)
C65 C66 Ru5 C61 -130.5(7)
C102 C66 Ru5 C61 115.1(10)
C65 C66 Ru5 Cl5 138.5(5)
C61 C66 Ru5 Cl5 -91.0(4)
C102 C66 Ru5 Cl5 24.0(9)
C65 C66 Ru5 Cl6 -147.0(5)
C61 C66 Ru5 Cl6 -16.5(8)
C102 C66 Ru5 Cl6 98.5(9)
C63 C64 Ru5 N5 135.7(5)
C65 C64 Ru5 N5 -90.8(5)
C100 C64 Ru5 N5 22.8(9)
C65 C64 Ru5 C63 133.5(7)
C100 C64 Ru5 C63 -112.9(10)
C63 C64 Ru5 C66 -105.1(5)
C65 C64 Ru5 C66 28.4(5)
C100 C64 Ru5 C66 142.0(9)
C63 C64 Ru5 C65 -133.5(7)
C100 C64 Ru5 C65 113.6(10)
C63 C64 Ru5 C62 -31.2(4)
C65 C64 Ru5 C62 102.3(5)
C100 C64 Ru5 C62 -144.1(9)
C63 C64 Ru5 C61 -67.3(5)
C65 C64 Ru5 C61 66.2(5)
C100 C64 Ru5 C61 179.8(9)
C63 C64 Ru5 Cl5 -138.3(5)
C65 C64 Ru5 Cl5 -4.8(8)
C100 C64 Ru5 Cl5 108.8(9)
C63 C64 Ru5 Cl6 48.5(5)
C65 C64 Ru5 Cl6 -178.0(4)
C100 C64 Ru5 Cl6 -64.4(9)
C66 C65 Ru5 N5 -136.9(5)
C64 C65 Ru5 N5 89.9(5)
C101 C65 Ru5 N5 -23.0(9)
C66 C65 Ru5 C63 104.9(5)
C64 C65 Ru5 C63 -28.3(5)
C101 C65 Ru5 C63 -141.2(10)
C64 C65 Ru5 C66 -133.2(7)
C101 C65 Ru5 C66 113.9(11)
C66 C65 Ru5 C64 133.2(7)
C101 C65 Ru5 C64 -112.9(11)
C66 C65 Ru5 C62 66.5(5)
C64 C65 Ru5 C62 -66.8(5)
C101 C65 Ru5 C62 -179.7(10)
C66 C65 Ru5 C61 30.5(5)
C64 C65 Ru5 C61 -102.8(5)
C101 C65 Ru5 C61 144.4(10)
C66 C65 Ru5 Cl5 -48.9(5)
C64 C65 Ru5 Cl5 177.8(4)
C101 C65 Ru5 Cl5 65.0(10)
C66 C65 Ru5 Cl6 138.1(6)
C64 C65 Ru5 Cl6 4.9(9)
C101 C65 Ru5 Cl6 -108.0(10)
C61 C62 Ru5 N5 -135.9(6)
C63 C62 Ru5 N5 -2.0(9)
C98 C62 Ru5 N5 108.2(9)
C61 C62 Ru5 C63 -133.9(7)
C98 C62 Ru5 C63 110.1(9)
C61 C62 Ru5 C66 -28.6(5)
C63 C62 Ru5 C66 105.3(5)
C98 C62 Ru5 C66 -144.6(9)
C61 C62 Ru5 C64 -103.4(5)
C63 C62 Ru5 C64 30.5(4)
C98 C62 Ru5 C64 140.7(9)
C61 C62 Ru5 C65 -65.5(5)
C63 C62 Ru5 C65 68.4(5)
C98 C62 Ru5 C65 178.5(9)
C63 C62 Ru5 C61 133.9(7)
C98 C62 Ru5 C61 -116.0(10)
C61 C62 Ru5 Cl5 51.5(5)
C63 C62 Ru5 Cl5 -174.6(4)
C98 C62 Ru5 Cl5 -64.5(8)
C61 C62 Ru5 Cl6 133.9(5)
C63 C62 Ru5 Cl6 -92.2(4)
C98 C62 Ru5 Cl6 18.0(8)
C62 C61 Ru5 N5 135.5(6)
C66 C61 Ru5 N5 1.6(9)
C97 C61 Ru5 N5 -108.3(10)
C62 C61 Ru5 C63 28.9(5)
C66 C61 Ru5 C63 -105.1(5)
C97 C61 Ru5 C63 145.0(9)
C62 C61 Ru5 C66 134.0(7)
C97 C61 Ru5 C66 -109.9(10)
C62 C61 Ru5 C64 66.2(5)
C66 C61 Ru5 C64 -67.8(5)
C97 C61 Ru5 C64 -177.7(9)
C62 C61 Ru5 C65 104.0(5)
C66 C61 Ru5 C65 -30.0(5)
C97 C61 Ru5 C65 -139.9(9)
C66 C61 Ru5 C62 -134.0(7)
C97 C61 Ru5 C62 116.1(11)
C62 C61 Ru5 Cl5 -135.8(5)
C66 C61 Ru5 Cl5 90.2(4)
C97 C61 Ru5 Cl5 -19.7(9)
C62 C61 Ru5 Cl6 -54.0(5)
C66 C61 Ru5 Cl6 172.1(4)
C97 C61 Ru5 Cl6 62.2(9)
Ru6 Cl5 Ru5 N5 -86.52(16)
Ru6 Cl5 Ru5 C63 82.4(5)
Ru6 Cl5 Ru5 C66 156.2(2)
Ru6 Cl5 Ru5 C64 -173.2(5)
Ru6 Cl5 Ru5 C65 -176.5(3)
Ru6 Cl5 Ru5 C62 90.4(2)
Ru6 Cl5 Ru5 C61 118.2(2)
Ru6 Cl5 Ru5 Cl6 0.98(7)
Ru6 Cl6 Ru5 N5 87.08(17)
Ru6 Cl6 Ru5 C63 -156.4(2)
Ru6 Cl6 Ru5 C66 -77.6(5)
Ru6 Cl6 Ru5 C64 176.3(3)
Ru6 Cl6 Ru5 C65 172.8(6)
Ru6 Cl6 Ru5 C62 -117.8(2)
Ru6 Cl6 Ru5 C61 -89.0(2)
Ru6 Cl6 Ru5 Cl5 -0.97(7)
C32 N6 Ru6 C70 -47.2(6)
C36 N6 Ru6 C70 130.1(6)
C32 N6 Ru6 C71 -76.7(5)
C36 N6 Ru6 C71 100.5(6)
C32 N6 Ru6 C67 -141.0(5)
C36 N6 Ru6 C67 36.3(7)
C32 N6 Ru6 C68 -136.8(8)
C36 N6 Ru6 C68 40.4(11)
C32 N6 Ru6 C69 -39.4(8)
C36 N6 Ru6 C69 137.9(7)
C32 N6 Ru6 C72 -114.8(5)
C36 N6 Ru6 C72 62.4(6)
C32 N6 Ru6 Cl5 45.3(5)
C36 N6 Ru6 Cl5 -137.4(5)
C32 N6 Ru6 Cl6 127.2(5)
C36 N6 Ru6 Cl6 -55.6(5)
C69 C70 Ru6 N6 173.8(5)
C71 C70 Ru6 N6 -53.0(5)
C106 C70 Ru6 N6 60.4(11)
C69 C70 Ru6 C71 -133.2(8)
C106 C70 Ru6 C71 113.3(12)
C69 C70 Ru6 C67 -66.4(6)
C71 C70 Ru6 C67 66.9(6)
C106 C70 Ru6 C67 -179.8(11)
C69 C70 Ru6 C68 -29.4(5)
C71 C70 Ru6 C68 103.8(6)
C106 C70 Ru6 C68 -142.8(11)
C71 C70 Ru6 C69 133.2(8)
C106 C70 Ru6 C69 -113.4(12)
C69 C70 Ru6 C72 -103.3(6)
C71 C70 Ru6 C72 29.9(5)
C106 C70 Ru6 C72 143.3(11)
C69 C70 Ru6 Cl5 85.7(5)
C71 C70 Ru6 Cl5 -141.0(5)
C106 C70 Ru6 Cl5 -27.7(10)
C69 C70 Ru6 Cl6 8.6(9)
C71 C70 Ru6 Cl6 141.8(6)
C106 C70 Ru6 Cl6 -104.8(10)
C70 C71 Ru6 N6 133.6(5)
C72 C71 Ru6 N6 -95.0(6)
C107 C71 Ru6 N6 19.5(9)
C72 C71 Ru6 C70 131.4(8)
C107 C71 Ru6 C70 -114.1(11)
C70 C71 Ru6 C67 -102.6(6)
C72 C71 Ru6 C67 28.8(5)
C107 C71 Ru6 C67 143.3(10)
C70 C71 Ru6 C68 -65.0(5)
C72 C71 Ru6 C68 66.4(6)
C107 C71 Ru6 C68 -179.1(10)
C70 C71 Ru6 C69 -28.2(5)
C72 C71 Ru6 C69 103.2(6)
C107 C71 Ru6 C69 -142.2(10)
C70 C71 Ru6 C72 -131.4(8)
C107 C71 Ru6 C72 114.6(12)
C70 C71 Ru6 Cl5 47.7(6)
C72 C71 Ru6 Cl5 179.1(5)
C107 C71 Ru6 Cl5 -66.4(10)
C70 C71 Ru6 Cl6 -144.6(6)
C72 C71 Ru6 Cl6 -13.2(10)
C107 C71 Ru6 Cl6 101.3(10)
C72 C67 Ru6 N6 46.4(6)
C68 C67 Ru6 N6 177.5(5)
C103 C67 Ru6 N6 -65.7(12)
C72 C67 Ru6 C70 -67.0(6)
C68 C67 Ru6 C70 64.2(6)
C103 C67 Ru6 C70 -179.1(12)
C72 C67 Ru6 C71 -29.3(5)
C68 C67 Ru6 C71 101.9(6)
C103 C67 Ru6 C71 -141.4(12)
C72 C67 Ru6 C68 -131.2(8)
C103 C67 Ru6 C68 116.7(14)
C72 C67 Ru6 C69 -103.4(6)
C68 C67 Ru6 C69 27.8(6)
C103 C67 Ru6 C69 144.5(12)
C68 C67 Ru6 C72 131.2(8)
C103 C67 Ru6 C72 -112.1(13)
C72 C67 Ru6 Cl5 -147.0(5)
C68 C67 Ru6 Cl5 -15.8(9)
C103 C67 Ru6 Cl5 100.9(11)
C72 C67 Ru6 Cl6 134.8(5)
C68 C67 Ru6 Cl6 -94.1(5)
C103 C67 Ru6 Cl6 22.6(11)
C69 C68 Ru6 N6 128.4(8)
C67 C68 Ru6 N6 -5.8(11)
C104 C68 Ru6 N6 -117.1(11)
C69 C68 Ru6 C70 29.2(6)
C67 C68 Ru6 C70 -105.0(6)
C104 C68 Ru6 C70 143.7(12)
C69 C68 Ru6 C71 66.7(6)
C67 C68 Ru6 C71 -67.5(6)
C104 C68 Ru6 C71 -178.8(11)
C69 C68 Ru6 C67 134.2(9)
C104 C68 Ru6 C67 -111.3(12)
C67 C68 Ru6 C69 -134.2(9)
C104 C68 Ru6 C69 114.5(13)
C69 C68 Ru6 C72 104.5(6)
C67 C68 Ru6 C72 -29.7(5)
C104 C68 Ru6 C72 -141.0(11)
C69 C68 Ru6 Cl5 -53.9(6)
C67 C68 Ru6 Cl5 171.8(5)
C104 C68 Ru6 Cl5 60.5(11)
C69 C68 Ru6 Cl6 -137.1(6)
C67 C68 Ru6 Cl6 88.7(5)
C104 C68 Ru6 Cl6 -22.6(11)
C70 C69 Ru6 N6 -11.9(9)
C68 C69 Ru6 N6 -143.6(6)
C105 C69 Ru6 N6 100.9(12)
C68 C69 Ru6 C70 -131.7(8)
C105 C69 Ru6 C70 112.8(12)
C70 C69 Ru6 C71 29.0(5)
C68 C69 Ru6 C71 -102.7(6)
C105 C69 Ru6 C71 141.8(12)
C70 C69 Ru6 C67 103.5(6)
C68 C69 Ru6 C67 -28.2(6)
C105 C69 Ru6 C67 -143.7(12)
C70 C69 Ru6 C68 131.7(8)
C105 C69 Ru6 C68 -115.5(14)
C70 C69 Ru6 C72 66.6(6)
C68 C69 Ru6 C72 -65.1(6)
C105 C69 Ru6 C72 179.4(11)
C70 C69 Ru6 Cl5 -95.6(5)
C68 C69 Ru6 Cl5 132.6(6)
C105 C69 Ru6 Cl5 17.2(11)
C70 C69 Ru6 Cl6 -176.2(4)
C68 C69 Ru6 Cl6 52.1(6)
C105 C69 Ru6 Cl6 -63.4(11)
C67 C72 Ru6 N6 -141.6(5)
C71 C72 Ru6 N6 85.8(6)
C108 C72 Ru6 N6 -27.1(11)
C67 C72 Ru6 C70 102.8(6)
C71 C72 Ru6 C70 -29.9(6)
C108 C72 Ru6 C70 -142.8(12)
C67 C72 Ru6 C71 132.6(8)
C108 C72 Ru6 C71 -112.9(13)
C71 C72 Ru6 C67 -132.6(8)
C108 C72 Ru6 C67 114.5(12)
C67 C72 Ru6 C68 30.0(5)
C71 C72 Ru6 C68 -102.6(6)
C108 C72 Ru6 C68 144.4(12)
C67 C72 Ru6 C69 66.4(6)
C71 C72 Ru6 C69 -66.2(6)
C108 C72 Ru6 C69 -179.1(11)
C67 C72 Ru6 Cl5 130.3(8)
C71 C72 Ru6 Cl5 -2.3(12)
C108 C72 Ru6 Cl5 -115.2(10)
C67 C72 Ru6 Cl6 -53.5(6)
C71 C72 Ru6 Cl6 173.9(5)
C108 C72 Ru6 Cl6 61.0(11)
Ru5 Cl5 Ru6 N6 86.48(16)
Ru5 Cl5 Ru6 C70 -158.8(3)
Ru5 Cl5 Ru6 C71 174.0(3)
Ru5 Cl5 Ru6 C67 -82.1(5)
Ru5 Cl5 Ru6 C68 -92.7(3)
Ru5 Cl5 Ru6 C69 -122.0(3)
Ru5 Cl5 Ru6 C72 175.7(8)
Ru5 Cl5 Ru6 Cl6 -0.98(7)
Ru5 Cl6 Ru6 N6 -86.15(16)
Ru5 Cl6 Ru6 C70 80.4(6)
Ru5 Cl6 Ru6 C71 -168.5(6)
Ru5 Cl6 Ru6 C67 153.0(3)
Ru5 Cl6 Ru6 C68 115.0(3)
Ru5 Cl6 Ru6 C69 86.4(3)
Ru5 Cl6 Ru6 C72 -177.7(3)
Ru5 Cl6 Ru6 Cl5 0.96(7)
F6 C110 S2 O6 -62.6(11)
F4 C110 S2 O6 177.6(12)
F5 C110 S2 O6 62.3(10)
F6 C110 S2 O4 179.5(9)
F4 C110 S2 O4 59.6(13)
F5 C110 S2 O4 -55.7(10)
F6 C110 S2 O5 59.0(11)
F4 C110 S2 O5 -60.8(13)
F5 C110 S2 O5 -176.1(9)
F9 C111 S3 O9 -175.6(12)
F8 C111 S3 O9 57.9(11)
F7 C111 S3 O9 -54.6(12)
F9 C111 S3 O8 -51.3(12)
F8 C111 S3 O8 -177.8(8)
F7 C111 S3 O8 69.7(10)
F9 C111 S3 O7 65.1(13)
F8 C111 S3 O7 -61.4(11)
F7 C111 S3 O7 -173.8(11)
F10 C112 S4 O11 178.9(9)
F11 C112 S4 O11 54.3(12)
F12 C112 S4 O11 -59.7(8)
F10 C112 S4 O10 -58.2(10)
F11 C112 S4 O10 177.2(11)
F12 C112 S4 O10 63.2(9)
F10 C112 S4 O12 62.7(9)
F11 C112 S4 O12 -61.8(12)
F12 C112 S4 O12 -175.9(7)
F15 C113 S5 O13 -178.1(5)
F14 C113 S5 O13 -57.1(6)
F13 C113 S5 O13 62.2(6)
F15 C113 S5 O14 61.4(6)
F14 C113 S5 O14 -177.6(6)
F13 C113 S5 O14 -58.2(6)
F15 C113 S5 O15 -57.6(6)
F14 C113 S5 O15 63.4(6)
F13 C113 S5 O15 -177.3(6)
